data_7129327
loop_
_publ_author_name
'Li, Bin'
'Huse, Kevin'
'W\"olper, Christoph'
'Schulz, Stephan'

_publ_section_title
;
 Synthesis and reactivity of heteroleptic zinc(i) complexes toward
 heteroallenes
;
_journal_name_full 'Chemical Communications'
_journal_paper_doi 10.1039/D1CC05617D
_journal_year 2021
_chemical_formula_sum 'C109.75 H149 N15 Zn3'
_chemical_formula_weight 1874.54
_space_group_crystal_system triclinic
_space_group_IT_number 2
_space_group_name_Hall '-P 1'
_space_group_name_H-M_alt 'P -1'
_atom_sites_solution_hydrogens geom
_atom_sites_solution_primary direct
_atom_sites_solution_secondary difmap
_audit_creation_method SHELXL-2017/1
_audit_update_record
;
2021-09-22 deposited with the CCDC.	2021-11-22 downloaded from the CCDC.
;
_cell_angle_alpha 67.694(3)
_cell_angle_beta 89.990(4)
_cell_angle_gamma 82.864(4)
_cell_formula_units_Z 4
_cell_length_a 16.1999(12)
_cell_length_b 26.0860(19)
_cell_length_c 27.400(2)
_cell_measurement_reflns_used 9501
_cell_measurement_temperature 100(2)
_cell_measurement_theta_max 79.40
_cell_measurement_theta_min 2.99
_cell_volume 10615.6(14)
_computing_cell_refinement 'Bruker APEX3(v2017.3-0)'
_computing_data_collection 'Bruker APEX3(v2017.3-0)'
_computing_data_reduction 'Bruker APEX3(v2017.3-0)'
_computing_molecular_graphics 'ORTEP/PLATON (Spek)'
_computing_publication_material 'BRUKER AXS SHELXTL (c) 2008 / Vers. 2008/4'
_computing_structure_refinement 'SHELXL-2017/1 (Sheldrick, 2017)'
_computing_structure_solution 'Bruker APEX3(v2017.3-0)'
_diffrn_ambient_temperature 100(2)
_diffrn_detector_area_resol_mean 7.3910
_diffrn_measured_fraction_theta_full 0.997
_diffrn_measured_fraction_theta_max 0.964
_diffrn_measurement_device_type 'Bruker D8 Venture (Photon II detector)'
_diffrn_measurement_method 'Data collection strategy APEX 3/Queen'
_diffrn_radiation_monochromator 'multilayer mirror'
_diffrn_radiation_type CuK\a
_diffrn_radiation_wavelength 1.54178
_diffrn_reflns_av_R_equivalents 0.1195
_diffrn_reflns_av_unetI/netI 0.0712
_diffrn_reflns_Laue_measured_fraction_full 0.997
_diffrn_reflns_Laue_measured_fraction_max 0.964
_diffrn_reflns_limit_h_max 20
_diffrn_reflns_limit_h_min -20
_diffrn_reflns_limit_k_max 33
_diffrn_reflns_limit_k_min -30
_diffrn_reflns_limit_l_max 34
_diffrn_reflns_limit_l_min 0
_diffrn_reflns_number 374590
_diffrn_reflns_point_group_measured_fraction_full 0.997
_diffrn_reflns_point_group_measured_fraction_max 0.964
_diffrn_reflns_theta_full 67.679
_diffrn_reflns_theta_max 79.593
_diffrn_reflns_theta_min 2.752
_diffrn_source 'micro-focus sealed tube'
_diffrn_source_type 'INCOATEC I\mS 3.0'
_exptl_absorpt_coefficient_mu 1.184
_exptl_absorpt_correction_T_max 0.75
_exptl_absorpt_correction_T_min 0.61
_exptl_absorpt_correction_type multi-scan
_exptl_absorpt_process_details
; 
 TWINABS
 R.H. Blessing, Acta Cryst. (1995) A51 33-38 
;
_exptl_crystal_colour colourless
_exptl_crystal_density_diffrn 1.173
_exptl_crystal_description tablet
_exptl_crystal_F_000 4010
_exptl_crystal_size_max 0.238
_exptl_crystal_size_mid 0.193
_exptl_crystal_size_min 0.103
_refine_diff_density_max 1.066
_refine_diff_density_min -0.855
_refine_diff_density_rms 0.106
_refine_ls_extinction_method none
_refine_ls_goodness_of_fit_ref 1.047
_refine_ls_hydrogen_treatment constr
_refine_ls_matrix_type full
_refine_ls_number_parameters 2494
_refine_ls_number_reflns 43822
_refine_ls_number_restraints 3043
_refine_ls_restrained_S_all 1.036
_refine_ls_R_factor_all 0.1076
_refine_ls_R_factor_gt 0.0789
_refine_ls_shift/su_max 0.001
_refine_ls_shift/su_mean 0.000
_refine_ls_structure_factor_coef Fsqd
_refine_ls_weighting_details 'w=1/[\s^2^(Fo^2^)+(0.0509P)^2^+39.5877P] where P=(Fo^2^+2Fc^2^)/3'
_refine_ls_weighting_scheme calc
_refine_ls_wR_factor_gt 0.1705
_refine_ls_wR_factor_ref 0.1901
_reflns_Friedel_coverage 0.000
_reflns_number_gt 35982
_reflns_number_total 43822
_reflns_threshold_expression 'I > 2\s(I)'
_cod_data_source_file d1cc05617d2.cif
_cod_data_source_block lb_241_tw5_comp1
_cod_depositor_comments
;
The following automatic conversions were performed:

data item '_atom_sites_solution_secondary' value 'diffmap' was
changed to 'difmap'.

Automatic conversion script
Id: cif_fix_values 7556 2019-12-06 15:28:31Z antanas 
;
_cod_original_cell_volume 10615.4(14)
_cod_database_code 7129327
_shelx_shelxl_version_number 2017/1
_shelx_space_group_comment
;
The symmetry employed for this shelxl refinement is uniquely defined
by the following loop, which should always be used as a source of
symmetry information in preference to the above space-group names.
They are only intended as comments.
;
_shelx_estimated_absorpt_t_min 0.766
_shelx_estimated_absorpt_t_max 0.888

loop_
_space_group_symop_operation_xyz
'x, y, z'
'-x, -y, -z'

loop_
_atom_site_label
_atom_site_type_symbol
_atom_site_fract_x
_atom_site_fract_y
_atom_site_fract_z
_atom_site_U_iso_or_equiv
_atom_site_adp_type
_atom_site_occupancy
_atom_site_site_symmetry_order
_atom_site_calc_flag
_atom_site_refinement_flags_posn
_atom_site_refinement_flags_adp
_atom_site_refinement_flags_occupancy
_atom_site_disorder_assembly
_atom_site_disorder_group
Zn1 Zn 0.19630(4) 0.22954(3) 0.04115(3) 0.02516(15) Uani 1 1 d . . . . .
Zn2 Zn -0.13459(4) 0.21703(3) 0.12485(3) 0.02505(15) Uani 1 1 d . . . . .
Zn3 Zn -0.09857(4) 0.27199(3) -0.09894(3) 0.02360(15) Uani 1 1 d . . . . .
Zn4 Zn 0.77661(4) 0.74895(3) 0.46593(3) 0.02800(16) Uani 1 1 d . . . . .
Zn5 Zn 0.49173(4) 0.73311(3) 0.60059(3) 0.02371(15) Uani 1 1 d . . . . .
Zn6 Zn 0.44167(4) 0.76808(3) 0.38008(3) 0.02355(15) Uani 1 1 d . . . . .
N1_1 N 0.1272(3) 0.2183(2) 0.1034(2) 0.0338(11) Uani 1 1 d . . . . .
N2_1 N 0.0542(3) 0.2172(2) 0.10188(18) 0.0309(10) Uani 1 1 d . . . . .
N3_1 N -0.0167(3) 0.2144(2) 0.1015(2) 0.0409(13) Uani 1 1 d . . . . .
N1_2 N -0.1943(3) 0.2360(2) 0.0571(2) 0.0369(12) Uani 1 1 d . . . . .
N2_2 N -0.1600(3) 0.2467(2) 0.01664(18) 0.0291(10) Uani 1 1 d . . . . .
N3_2 N -0.1272(4) 0.2578(2) -0.0233(2) 0.0458(14) Uani 1 1 d . . . . .
N1_3 N 0.0243(3) 0.2640(2) -0.0912(2) 0.0325(10) Uani 1 1 d . . . . .
N2_3 N 0.0630(3) 0.25299(19) -0.05065(18) 0.0273(9) Uani 1 1 d . . . . .
N3_3 N 0.1011(4) 0.2429(2) -0.0121(2) 0.0424(13) Uani 1 1 d . . . . .
N1_4 N 0.6849(4) 0.7403(3) 0.5186(3) 0.0506(15) Uani 1 1 d . . . . .
N2_4 N 0.6496(3) 0.7363(2) 0.5548(2) 0.0337(11) Uani 1 1 d . . . . .
N3_4 N 0.6098(3) 0.7307(2) 0.59320(19) 0.0347(11) Uani 1 1 d . . . . .
N1_5 N 0.4577(4) 0.7437(2) 0.5251(2) 0.0425(13) Uani 1 1 d . . . . .
N2_5 N 0.4235(3) 0.7521(2) 0.48646(19) 0.0324(11) Uani 1 1 d . . . . .
N3_5 N 0.3854(3) 0.7600(2) 0.4465(2) 0.0365(12) Uani 1 1 d . . . . .
N1_6 N 0.5609(3) 0.7638(2) 0.4058(3) 0.0426(13) Uani 1 1 d . . . . .
N2_6 N 0.6324(3) 0.7599(2) 0.40484(18) 0.0311(10) Uani 1 1 d . . . . .
N3_6 N 0.7057(3) 0.7566(2) 0.4034(2) 0.0342(11) Uani 1 1 d . . . . .
N1_7 N 0.2605(3) 0.29264(19) 0.01653(18) 0.0285(10) Uani 1 1 d . . . . .
N2_7 N 0.2825(3) 0.16856(19) 0.04530(18) 0.0266(9) Uani 1 1 d . . . . .
C1_7 C 0.3353(4) 0.2860(3) -0.0018(2) 0.0363(13) Uani 1 1 d . . . . .
C2_7 C 0.3736(4) 0.2352(3) -0.0018(2) 0.0369(13) Uani 1 1 d . . . . .
H2_7 H 0.421715 0.238092 -0.022041 0.044 Uiso 1 1 calc R U . . .
C3_7 C 0.3542(4) 0.1802(3) 0.0226(2) 0.0334(12) Uani 1 1 d . . . . .
C4_7 C 0.3817(5) 0.3358(3) -0.0253(3) 0.0535(19) Uani 1 1 d . . . . .
H4A_7 H 0.421128 0.329381 -0.050137 0.080 Uiso 1 1 calc R U . . .
H4B_7 H 0.412116 0.341118 0.002990 0.080 Uiso 1 1 calc R U . . .
H4C_7 H 0.341945 0.369300 -0.043934 0.080 Uiso 1 1 calc R U . . .
C5_7 C 0.4173(4) 0.1338(3) 0.0228(3) 0.0475(17) Uani 1 1 d . . . . .
H5A_7 H 0.391506 0.109941 0.008709 0.071 Uiso 1 1 calc R U . . .
H5B_7 H 0.439259 0.111691 0.059064 0.071 Uiso 1 1 calc R U . . .
H5C_7 H 0.462934 0.149210 0.000791 0.071 Uiso 1 1 calc R U . . .
C6_7 C 0.2304(4) 0.3442(2) 0.0221(2) 0.0303(12) Uani 1 1 d . . . . .
C7_7 C 0.1779(4) 0.3858(2) -0.0176(2) 0.0371(14) Uani 1 1 d . . . . .
C8_7 C 0.1484(5) 0.4341(3) -0.0098(3) 0.0437(16) Uani 1 1 d . . . . .
H8_7 H 0.113163 0.462839 -0.036498 0.052 Uiso 1 1 calc R U . . .
C9_7 C 0.1686(5) 0.4416(3) 0.0359(3) 0.0506(18) Uani 1 1 d . . . . .
H9_7 H 0.148010 0.475280 0.040178 0.061 Uiso 1 1 calc R U . . .
C10_7 C 0.2186(5) 0.4000(3) 0.0748(3) 0.0451(16) Uani 1 1 d . . . . .
H10_7 H 0.232651 0.405218 0.106061 0.054 Uiso 1 1 calc R U . . .
C11_7 C 0.2497(4) 0.3498(3) 0.0695(2) 0.0374(14) Uani 1 1 d . . . . .
C12_7 C 0.1520(5) 0.3806(2) -0.0688(2) 0.0393(15) Uani 1 1 d . . . . .
H12_7 H 0.175834 0.342669 -0.067164 0.047 Uiso 1 1 calc R U . . .
C13_7 C 0.1857(7) 0.4246(3) -0.1167(3) 0.068(3) Uani 1 1 d . . . . .
H13A_7 H 0.171434 0.418632 -0.148788 0.101 Uiso 1 1 calc R U . . .
H13B_7 H 0.246366 0.421183 -0.112076 0.101 Uiso 1 1 calc R U . . .
H13C_7 H 0.160782 0.462003 -0.119996 0.101 Uiso 1 1 calc R U . . .
C14_7 C 0.0571(5) 0.3856(3) -0.0737(3) 0.0515(18) Uani 1 1 d . . . . .
H14A_7 H 0.032619 0.422139 -0.074371 0.077 Uiso 1 1 calc R U . . .
H14B_7 H 0.037502 0.355950 -0.043433 0.077 Uiso 1 1 calc R U . . .
H14C_7 H 0.040396 0.381839 -0.106436 0.077 Uiso 1 1 calc R U . . .
C15_7 C 0.3082(19) 0.3091(14) 0.1139(12) 0.040(6) Uani 0.40(4) 1 d D U P A 1
H15_7 H 0.334325 0.279338 0.101875 0.048 Uiso 0.40(4) 1 calc R U P A 1
C16_7 C 0.3779(11) 0.3366(10) 0.1267(10) 0.043(5) Uani 0.40(4) 1 d D U P A 1
H16A_7 H 0.420638 0.340413 0.100667 0.064 Uiso 0.40(4) 1 calc R U P A 1
H16B_7 H 0.402659 0.313574 0.162060 0.064 Uiso 0.40(4) 1 calc R U P A 1
H16C_7 H 0.355340 0.373741 0.125554 0.064 Uiso 0.40(4) 1 calc R U P A 1
C17_7 C 0.262(2) 0.280(2) 0.1640(15) 0.046(8) Uani 0.40(4) 1 d D U P A 1
H17A_7 H 0.302839 0.262857 0.194176 0.070 Uiso 0.40(4) 1 calc R U P A 1
H17B_7 H 0.233006 0.251718 0.159457 0.070 Uiso 0.40(4) 1 calc R U P A 1
H17C_7 H 0.222239 0.308212 0.170345 0.070 Uiso 0.40(4) 1 calc R U P A 1
C15'_7 C 0.2973(12) 0.3007(15) 0.1133(8) 0.052(5) Uani 0.60(4) 1 d D U P A 2
H15'_7 H 0.294533 0.267154 0.104450 0.062 Uiso 0.60(4) 1 calc R U P A 2
C16'_7 C 0.3886(10) 0.3057(18) 0.1189(8) 0.095(11) Uani 0.60(4) 1 d D U P A 2
H16D_7 H 0.416227 0.305858 0.087019 0.143 Uiso 0.60(4) 1 calc R U P A 2
H16E_7 H 0.414723 0.273799 0.149657 0.143 Uiso 0.60(4) 1 calc R U P A 2
H16F_7 H 0.394060 0.340495 0.123659 0.143 Uiso 0.60(4) 1 calc R U P A 2
C17'_7 C 0.2560(18) 0.2896(17) 0.1661(11) 0.056(7) Uani 0.60(4) 1 d D U P A 2
H17D_7 H 0.258589 0.321279 0.176661 0.083 Uiso 0.60(4) 1 calc R U P A 2
H17E_7 H 0.285406 0.255525 0.193200 0.083 Uiso 0.60(4) 1 calc R U P A 2
H17F_7 H 0.197689 0.284713 0.162200 0.083 Uiso 0.60(4) 1 calc R U P A 2
C18_7 C 0.2712(3) 0.1113(2) 0.0739(2) 0.0281(11) Uani 1 1 d . . . . .
C19_7 C 0.2305(3) 0.0826(2) 0.0488(2) 0.0285(11) Uani 1 1 d . . . . .
C20_7 C 0.2210(4) 0.0270(2) 0.0777(2) 0.0335(12) Uani 1 1 d . . . . .
H20_7 H 0.195269 0.006722 0.061000 0.040 Uiso 1 1 calc R U . . .
C21_7 C 0.2479(4) 0.0009(2) 0.1297(3) 0.0376(13) Uani 1 1 d . . . . .
H21_7 H 0.240870 -0.037102 0.148609 0.045 Uiso 1 1 calc R U . . .
C22_7 C 0.2853(4) 0.0300(3) 0.1546(2) 0.0369(13) Uani 1 1 d . . . . .
H22_7 H 0.303024 0.011704 0.190859 0.044 Uiso 1 1 calc R U . . .
C23_7 C 0.2974(4) 0.0853(3) 0.1278(2) 0.0323(12) Uani 1 1 d . . . . .
C24_7 C 0.1945(4) 0.1108(2) -0.0077(2) 0.0302(12) Uani 1 1 d . . . . .
H24_7 H 0.209506 0.149636 -0.022217 0.036 Uiso 1 1 calc R U . . .
C25_7 C 0.2287(5) 0.0816(3) -0.0431(3) 0.0485(17) Uani 1 1 d . . . . .
H25A_7 H 0.206971 0.103378 -0.079523 0.073 Uiso 1 1 calc R U . . .
H25B_7 H 0.211645 0.044232 -0.031163 0.073 Uiso 1 1 calc R U . . .
H25C_7 H 0.289655 0.078440 -0.041758 0.073 Uiso 1 1 calc R U . . .
C26_7 C 0.0989(4) 0.1151(3) -0.0075(3) 0.0378(14) Uani 1 1 d . . . . .
H26A_7 H 0.075307 0.133099 -0.043911 0.057 Uiso 1 1 calc R U . . .
H26B_7 H 0.077871 0.137432 0.012773 0.057 Uiso 1 1 calc R U . . .
H26C_7 H 0.082536 0.077568 0.008665 0.057 Uiso 1 1 calc R U . . .
C27_7 C 0.3367(4) 0.1165(3) 0.1567(3) 0.0408(15) Uani 1 1 d . . . . .
H27_7 H 0.343261 0.154747 0.130730 0.049 Uiso 1 1 calc R U . . .
C28_7 C 0.4232(4) 0.0859(4) 0.1814(3) 0.063(2) Uani 1 1 d . . . . .
H28A_7 H 0.459107 0.082833 0.153564 0.094 Uiso 1 1 calc R U . . .
H28B_7 H 0.417523 0.048477 0.207110 0.094 Uiso 1 1 calc R U . . .
H28C_7 H 0.447948 0.107083 0.199111 0.094 Uiso 1 1 calc R U . . .
C29_7 C 0.2824(5) 0.1221(3) 0.1992(3) 0.056(2) Uani 1 1 d . . . . .
H29A_7 H 0.305584 0.145886 0.214666 0.083 Uiso 1 1 calc R U . . .
H29B_7 H 0.280012 0.085085 0.226770 0.083 Uiso 1 1 calc R U . . .
H29C_7 H 0.226096 0.139122 0.184073 0.083 Uiso 1 1 calc R U . . .
N1_8 N -0.1592(3) 0.27142(19) 0.15754(18) 0.0273(9) Uani 1 1 d . . . . .
N2_8 N -0.1428(3) 0.14808(19) 0.18611(19) 0.0289(10) Uani 1 1 d . . . . .
C1_8 C -0.1488(3) 0.2544(2) 0.2097(2) 0.0274(11) Uani 1 1 d . . . . .
C2_8 C -0.1336(4) 0.1983(2) 0.2437(2) 0.0321(12) Uani 1 1 d . . . . .
H2_8 H -0.118674 0.192007 0.279223 0.038 Uiso 1 1 calc R U . . .
C3_8 C -0.1370(4) 0.1495(2) 0.2336(2) 0.0311(12) Uani 1 1 d . . . . .
C4_8 C -0.1547(4) 0.2979(3) 0.2342(2) 0.0366(13) Uani 1 1 d . . . . .
H4A_8 H -0.102704 0.314505 0.229533 0.055 Uiso 1 1 calc R U . . .
H4B_8 H -0.163796 0.280195 0.271945 0.055 Uiso 1 1 calc R U . . .
H4C_8 H -0.201262 0.327211 0.216854 0.055 Uiso 1 1 calc R U . . .
C5_8 C -0.1340(5) 0.0953(3) 0.2820(2) 0.0412(15) Uani 1 1 d . . . . .
H5A_8 H -0.185355 0.078953 0.282312 0.062 Uiso 1 1 calc R U . . .
H5B_8 H -0.128529 0.103079 0.314077 0.062 Uiso 1 1 calc R U . . .
H5C_8 H -0.086062 0.068949 0.280800 0.062 Uiso 1 1 calc R U . . .
C6_8 C -0.1881(4) 0.3290(2) 0.1264(2) 0.0282(11) Uani 1 1 d . . . . .
C7_8 C -0.1322(4) 0.3689(2) 0.1104(2) 0.0329(12) Uani 1 1 d . . . . .
C8_8 C -0.1637(4) 0.4241(3) 0.0820(3) 0.0436(15) Uani 1 1 d . . . . .
H8_8 H -0.126737 0.451510 0.070838 0.052 Uiso 1 1 calc R U . . .
C9_8 C -0.2485(5) 0.4403(3) 0.0696(3) 0.0450(16) Uani 1 1 d . . . . .
H9_8 H -0.269237 0.478606 0.050592 0.054 Uiso 1 1 calc R U . . .
C10_8 C -0.3018(4) 0.4012(3) 0.0847(3) 0.0416(14) Uani 1 1 d . . . . .
H10_8 H -0.359616 0.412735 0.075524 0.050 Uiso 1 1 calc R U . . .
C11_8 C -0.2737(4) 0.3446(3) 0.1134(3) 0.0360(13) Uani 1 1 d . . . . .
C12_8 C -0.0386(4) 0.3522(3) 0.1197(3) 0.0355(13) Uani 1 1 d . . . . .
H12_8 H -0.028035 0.313064 0.146648 0.043 Uiso 1 1 calc R U . . .
C13_8 C 0.0033(5) 0.3902(3) 0.1410(3) 0.0504(17) Uani 1 1 d . . . . .
H13A_8 H -0.001904 0.428194 0.113910 0.076 Uiso 1 1 calc R U . . .
H13B_8 H 0.062342 0.375541 0.149974 0.076 Uiso 1 1 calc R U . . .
H13C_8 H -0.024098 0.391068 0.172657 0.076 Uiso 1 1 calc R U . . .
C14_8 C 0.0009(4) 0.3529(3) 0.0689(3) 0.0414(14) Uani 1 1 d . . . . .
H14A_8 H -0.025806 0.328810 0.055575 0.062 Uiso 1 1 calc R U . . .
H14B_8 H 0.060537 0.339256 0.076177 0.062 Uiso 1 1 calc R U . . .
H14C_8 H -0.006618 0.391269 0.042412 0.062 Uiso 1 1 calc R U . . .
C15_8 C -0.3346(4) 0.3018(3) 0.1288(3) 0.0430(15) Uani 1 1 d . . . . .
H15_8 H -0.301558 0.263685 0.142103 0.052 Uiso 1 1 calc R U . . .
C16_8 C -0.3872(6) 0.3071(5) 0.1738(4) 0.076(3) Uani 1 1 d . . . . .
H16A_8 H -0.421718 0.343640 0.161244 0.114 Uiso 1 1 calc R U . . .
H16B_8 H -0.350246 0.303454 0.203584 0.114 Uiso 1 1 calc R U . . .
H16C_8 H -0.423039 0.277454 0.185237 0.114 Uiso 1 1 calc R U . . .
C17_8 C -0.3909(5) 0.3072(4) 0.0825(4) 0.063(2) Uani 1 1 d . . . . .
H17A_8 H -0.426126 0.343526 0.069986 0.095 Uiso 1 1 calc R U . . .
H17B_8 H -0.426231 0.277226 0.093632 0.095 Uiso 1 1 calc R U . . .
H17C_8 H -0.356897 0.304270 0.053829 0.095 Uiso 1 1 calc R U . . .
C18_8 C -0.1521(4) 0.0970(2) 0.1800(2) 0.0323(12) Uani 1 1 d . . . . .
C19_8 C -0.0823(4) 0.0577(2) 0.1840(2) 0.0312(12) Uani 1 1 d . . . . .
C20_8 C -0.0948(4) 0.0080(2) 0.1781(3) 0.0371(13) Uani 1 1 d . . . . .
H20_8 H -0.048198 -0.018760 0.180072 0.045 Uiso 1 1 calc R U . . .
C21_8 C -0.1737(5) -0.0024(3) 0.1695(3) 0.0433(15) Uani 1 1 d . . . . .
H21_8 H -0.181421 -0.037132 0.167584 0.052 Uiso 1 1 calc R U . . .
C22_8 C -0.2411(4) 0.0373(3) 0.1637(3) 0.0399(14) Uani 1 1 d . . . . .
H22_8 H -0.294835 0.029953 0.156550 0.048 Uiso 1 1 calc R U . . .
C23_8 C -0.2334(4) 0.0884(2) 0.1679(3) 0.0349(13) Uani 1 1 d . . . . .
C24_8 C 0.0061(4) 0.0692(3) 0.1902(3) 0.0348(13) Uani 1 1 d . . . . .
H24_8 H 0.002968 0.104673 0.196481 0.042 Uiso 1 1 calc R U . . .
C25_8 C 0.0564(5) 0.0225(3) 0.2368(3) 0.061(2) Uani 1 1 d . . . . .
H25A_8 H 0.063265 -0.012180 0.230304 0.091 Uiso 1 1 calc R U . . .
H25B_8 H 0.026921 0.016849 0.269248 0.091 Uiso 1 1 calc R U . . .
H25C_8 H 0.111343 0.033127 0.240503 0.091 Uiso 1 1 calc R U . . .
C26_8 C 0.0516(4) 0.0768(3) 0.1403(3) 0.0452(16) Uani 1 1 d . . . . .
H26A_8 H 0.019299 0.106094 0.110183 0.068 Uiso 1 1 calc R U . . .
H26B_8 H 0.058637 0.041637 0.134700 0.068 Uiso 1 1 calc R U . . .
H26C_8 H 0.106417 0.087744 0.143648 0.068 Uiso 1 1 calc R U . . .
C27_8 C -0.3082(4) 0.1318(3) 0.1602(3) 0.0477(18) Uani 1 1 d . . . . .
H27_8 H -0.286832 0.168459 0.151430 0.057 Uiso 1 1 calc R U . . .
C28_8 C -0.3540(5) 0.1205(5) 0.2104(4) 0.075(3) Uani 1 1 d . . . . .
H28A_8 H -0.399108 0.151162 0.205010 0.112 Uiso 1 1 calc R U . . .
H28B_8 H -0.315229 0.117827 0.238972 0.112 Uiso 1 1 calc R U . . .
H28C_8 H -0.377316 0.085320 0.219710 0.112 Uiso 1 1 calc R U . . .
C29_8 C -0.3667(5) 0.1382(4) 0.1143(4) 0.066(2) Uani 1 1 d . . . . .
H29A_8 H -0.410227 0.169945 0.108292 0.099 Uiso 1 1 calc R U . . .
H29B_8 H -0.392425 0.104003 0.122572 0.099 Uiso 1 1 calc R U . . .
H29C_8 H -0.335273 0.144885 0.082371 0.099 Uiso 1 1 calc R U . . .
N1_9 N -0.1611(3) 0.34071(18) -0.14923(17) 0.0273(9) Uani 1 1 d . . . . .
N2_9 N -0.1397(3) 0.21671(18) -0.12093(17) 0.0235(8) Uani 1 1 d . . . . .
C1_9 C -0.2277(4) 0.3361(2) -0.1753(2) 0.0315(12) Uani 1 1 d . . . . .
C2_9 C -0.2507(4) 0.2863(2) -0.1741(2) 0.0316(12) Uani 1 1 d . . . . .
H2_9 H -0.303521 0.289795 -0.190872 0.038 Uiso 1 1 calc R U . . .
C3_9 C -0.2084(3) 0.2309(2) -0.1518(2) 0.0282(11) Uani 1 1 d . . . . .
C4_9 C -0.2816(4) 0.3893(3) -0.2102(3) 0.0432(15) Uani 1 1 d . . . . .
H4A_9 H -0.246639 0.414648 -0.234540 0.065 Uiso 1 1 calc R U . . .
H4B_9 H -0.309864 0.407475 -0.188230 0.065 Uiso 1 1 calc R U . . .
H4C_9 H -0.323245 0.380217 -0.230545 0.065 Uiso 1 1 calc R U . . .
C5_9 C -0.2453(4) 0.1880(3) -0.1657(3) 0.0385(14) Uani 1 1 d . . . . .
H5A_9 H -0.286761 0.206766 -0.195131 0.058 Uiso 1 1 calc R U . . .
H5B_9 H -0.272223 0.163771 -0.134978 0.058 Uiso 1 1 calc R U . . .
H5C_9 H -0.201221 0.165348 -0.175947 0.058 Uiso 1 1 calc R U . . .
C6_9 C -0.1362(4) 0.3949(2) -0.1603(2) 0.0325(12) Uani 1 1 d . . . . .
C7_9 C -0.1665(4) 0.4269(2) -0.1314(2) 0.0374(14) Uani 1 1 d . . . . .
C8_9 C -0.1417(5) 0.4796(3) -0.1443(3) 0.0465(17) Uani 1 1 d . . . . .
H8_9 H -0.163730 0.502473 -0.126165 0.056 Uiso 1 1 calc R U . . .
C9_9 C -0.0852(6) 0.4992(3) -0.1832(3) 0.054(2) Uani 1 1 d . . . . .
H9_9 H -0.067368 0.534681 -0.190871 0.065 Uiso 1 1 calc R U . . .
C10_9 C -0.0557(6) 0.4668(3) -0.2104(3) 0.0522(19) Uani 1 1 d . . . . .
H10_9 H -0.017854 0.480671 -0.237309 0.063 Uiso 1 1 calc R U . . .
C11_9 C -0.0794(5) 0.4137(2) -0.1998(2) 0.0385(14) Uani 1 1 d . . . . .
C12_9 C -0.2229(4) 0.4056(3) -0.0863(3) 0.0423(15) Uani 1 1 d . . . . .
H12_9 H -0.240998 0.370644 -0.087147 0.051 Uiso 1 1 calc R U . . .
C13_9 C -0.3008(6) 0.4455(3) -0.0899(4) 0.068(2) Uani 1 1 d . . . . .
H13A_9 H -0.285356 0.480945 -0.090592 0.103 Uiso 1 1 calc R U . . .
H13B_9 H -0.333727 0.429167 -0.059090 0.103 Uiso 1 1 calc R U . . .
H13C_9 H -0.333902 0.452348 -0.122194 0.103 Uiso 1 1 calc R U . . .
C14_9 C -0.1755(5) 0.3898(3) -0.0330(3) 0.0497(17) Uani 1 1 d . . . . .
H14A_9 H -0.126055 0.362920 -0.030404 0.074 Uiso 1 1 calc R U . . .
H14B_9 H -0.211765 0.372962 -0.004267 0.074 Uiso 1 1 calc R U . . .
H14C_9 H -0.158370 0.423430 -0.030381 0.074 Uiso 1 1 calc R U . . .
C15_9 C -0.0426(5) 0.3794(3) -0.2305(3) 0.0465(17) Uani 1 1 d . . . . .
H15_9 H -0.066175 0.343191 -0.217288 0.056 Uiso 1 1 calc R U . . .
C16_9 C -0.0669(6) 0.4092(4) -0.2903(3) 0.066(2) Uani 1 1 d . . . . .
H16A_9 H -0.036513 0.441431 -0.305568 0.099 Uiso 1 1 calc R U . . .
H16B_9 H -0.126920 0.421886 -0.295205 0.099 Uiso 1 1 calc R U . . .
H16C_9 H -0.052547 0.383058 -0.307862 0.099 Uiso 1 1 calc R U . . .
C17_9 C 0.0523(5) 0.3660(4) -0.2223(3) 0.059(2) Uani 1 1 d . . . . .
H17A_9 H 0.072549 0.339240 -0.238243 0.089 Uiso 1 1 calc R U . . .
H17B_9 H 0.067727 0.349774 -0.184392 0.089 Uiso 1 1 calc R U . . .
H17C_9 H 0.077457 0.400434 -0.239008 0.089 Uiso 1 1 calc R U . . .
C18_9 C -0.0957(3) 0.1611(2) -0.1067(2) 0.0267(11) Uani 1 1 d . . . . .
C19_9 C -0.1150(4) 0.1166(2) -0.0612(2) 0.0281(11) Uani 1 1 d . . . . .
C20_9 C -0.0729(4) 0.0632(2) -0.0513(2) 0.0330(12) Uani 1 1 d . . . . .
H20_9 H -0.085637 0.032546 -0.021202 0.040 Uiso 1 1 calc R U . . .
C21_9 C -0.0135(4) 0.0540(2) -0.0838(3) 0.0358(14) Uani 1 1 d . . . . .
H21_9 H 0.012004 0.017078 -0.077247 0.043 Uiso 1 1 calc R U . . .
C22_9 C 0.0093(4) 0.0987(2) -0.1263(2) 0.0318(12) Uani 1 1 d . . . . .
H22_9 H 0.052260 0.092146 -0.147677 0.038 Uiso 1 1 calc R U . . .
C23_9 C -0.0298(3) 0.1531(2) -0.1382(2) 0.0288(12) Uani 1 1 d . . . . .
C24_9 C -0.1769(4) 0.1260(2) -0.0232(3) 0.0338(13) Uani 1 1 d . . . . .
H24_9 H -0.201581 0.166239 -0.038375 0.041 Uiso 1 1 calc R U . . .
C25_9 C -0.2484(5) 0.0908(3) -0.0150(4) 0.065(2) Uani 1 1 d . . . . .
H25A_9 H -0.278389 0.099955 -0.048922 0.098 Uiso 1 1 calc R U . . .
H25B_9 H -0.286613 0.098847 0.009664 0.098 Uiso 1 1 calc R U . . .
H25C_9 H -0.225828 0.051016 -0.000468 0.098 Uiso 1 1 calc R U . . .
C26_9 C -0.1322(5) 0.1148(3) 0.0298(3) 0.0467(17) Uani 1 1 d . . . . .
H26A_9 H -0.085822 0.136899 0.023877 0.070 Uiso 1 1 calc R U . . .
H26B_9 H -0.110674 0.074923 0.046743 0.070 Uiso 1 1 calc R U . . .
H26C_9 H -0.171415 0.125261 0.052709 0.070 Uiso 1 1 calc R U . . .
C27_9 C -0.0025(4) 0.2024(3) -0.1838(2) 0.0321(12) Uani 1 1 d . . . . .
H27_9 H -0.025058 0.237416 -0.178839 0.039 Uiso 1 1 calc R U . . .
C28_9 C -0.0391(5) 0.2058(4) -0.2367(3) 0.0522(18) Uani 1 1 d . . . . .
H28A_9 H -0.027960 0.240586 -0.264800 0.078 Uiso 1 1 calc R U . . .
H28B_9 H -0.099412 0.205182 -0.234661 0.078 Uiso 1 1 calc R U . . .
H28C_9 H -0.013439 0.173806 -0.244330 0.078 Uiso 1 1 calc R U . . .
C29_9 C 0.0927(4) 0.1993(3) -0.1844(3) 0.0411(15) Uani 1 1 d . . . . .
H29A_9 H 0.107769 0.233362 -0.211843 0.062 Uiso 1 1 calc R U . . .
H29B_9 H 0.116200 0.166689 -0.191794 0.062 Uiso 1 1 calc R U . . .
H29C_9 H 0.115040 0.195935 -0.149902 0.062 Uiso 1 1 calc R U . . .
N1_10 N 0.8400(3) 0.81027(19) 0.45899(18) 0.0268(9) Uani 1 1 d . . . . .
N2_10 N 0.8634(3) 0.6851(2) 0.4940(2) 0.0314(10) Uani 1 1 d . . . . .
C1_10 C 0.9168(4) 0.7973(3) 0.4819(2) 0.0330(12) Uani 1 1 d . . . . .
C2_10 C 0.9574(4) 0.7436(3) 0.5077(3) 0.0372(14) Uani 1 1 d . . . . .
H2_10 H 1.008450 0.741316 0.525930 0.045 Uiso 1 1 calc R U . . .
C3_10 C 0.9354(4) 0.6914(3) 0.5113(3) 0.0358(13) Uani 1 1 d . . . . .
C4_10 C 0.9652(4) 0.8446(3) 0.4789(3) 0.0434(15) Uani 1 1 d . . . . .
H4A_10 H 0.974469 0.866587 0.441884 0.065 Uiso 1 1 calc R U . . .
H4B_10 H 1.018926 0.828976 0.498561 0.065 Uiso 1 1 calc R U . . .
H4C_10 H 0.933275 0.868634 0.494315 0.065 Uiso 1 1 calc R U . . .
C5_10 C 0.9998(4) 0.6405(3) 0.5385(3) 0.0527(19) Uani 1 1 d . . . . .
H5A_10 H 0.990943 0.610924 0.525973 0.079 Uiso 1 1 calc R U . . .
H5B_10 H 0.994247 0.626893 0.576791 0.079 Uiso 1 1 calc R U . . .
H5C_10 H 1.055841 0.650738 0.530237 0.079 Uiso 1 1 calc R U . . .
C6_10 C 0.8089(3) 0.8676(2) 0.4285(2) 0.0280(11) Uani 1 1 d . . . . .
C7_10 C 0.8275(4) 0.8917(3) 0.3750(2) 0.0344(13) Uani 1 1 d . . . . .
C8_10 C 0.7966(4) 0.9477(3) 0.3463(2) 0.0372(14) Uani 1 1 d . . . . .
H8_10 H 0.808608 0.964535 0.310176 0.045 Uiso 1 1 calc R U . . .
C9_10 C 0.7490(4) 0.9790(3) 0.3694(3) 0.0383(13) Uani 1 1 d . . . . .
H9_10 H 0.729187 1.017174 0.349281 0.046 Uiso 1 1 calc R U . . .
C10_10 C 0.7301(4) 0.9551(3) 0.4214(3) 0.0356(13) Uani 1 1 d . . . . .
H10_10 H 0.697385 0.977100 0.436964 0.043 Uiso 1 1 calc R U . . .
C11_10 C 0.7582(3) 0.8992(2) 0.4515(2) 0.0298(11) Uani 1 1 d . . . . .
C12_10 C 0.8798(4) 0.8586(3) 0.3479(3) 0.0440(16) Uani 1 1 d . . . . .
H12_10 H 0.902413 0.821317 0.375175 0.053 Uiso 1 1 calc R U . . .
C13_10 C 0.9543(5) 0.8895(4) 0.3216(3) 0.062(2) Uani 1 1 d . . . . .
H13A_10 H 0.988615 0.866970 0.305605 0.093 Uiso 1 1 calc R U . . .
H13B_10 H 0.988090 0.894949 0.348466 0.093 Uiso 1 1 calc R U . . .
H13C_10 H 0.933110 0.925879 0.294281 0.093 Uiso 1 1 calc R U . . .
C14_10 C 0.8283(5) 0.8495(4) 0.3069(3) 0.0543(19) Uani 1 1 d . . . . .
H14A_10 H 0.812920 0.885189 0.277060 0.081 Uiso 1 1 calc R U . . .
H14B_10 H 0.777668 0.834475 0.322440 0.081 Uiso 1 1 calc R U . . .
H14C_10 H 0.860664 0.822967 0.294430 0.081 Uiso 1 1 calc R U . . .
C15_10 C 0.7312(4) 0.8734(3) 0.5080(2) 0.0326(12) Uani 1 1 d . . . . .
H15_10 H 0.758130 0.833609 0.523762 0.039 Uiso 1 1 calc R U . . .
C16_10 C 0.7593(5) 0.9041(3) 0.5420(3) 0.0460(16) Uani 1 1 d . . . . .
H16A_10 H 0.819931 0.903204 0.541693 0.069 Uiso 1 1 calc R U . . .
H16B_10 H 0.743093 0.885714 0.578390 0.069 Uiso 1 1 calc R U . . .
H16C_10 H 0.732628 0.943078 0.527595 0.069 Uiso 1 1 calc R U . . .
C17_10 C 0.6373(4) 0.8739(3) 0.5092(3) 0.0407(15) Uani 1 1 d . . . . .
H17A_10 H 0.609916 0.912533 0.497301 0.061 Uiso 1 1 calc R U . . .
H17B_10 H 0.622259 0.852881 0.545320 0.061 Uiso 1 1 calc R U . . .
H17C_10 H 0.619198 0.856453 0.485722 0.061 Uiso 1 1 calc R U . . .
C18_10 C 0.8519(4) 0.6316(2) 0.4920(3) 0.0341(13) Uani 1 1 d . . . . .
C19_10 C 0.8735(4) 0.6227(3) 0.4453(3) 0.0495(18) Uani 1 1 d . . . . .
C20_10 C 0.8654(5) 0.5698(4) 0.4449(4) 0.061(2) Uani 1 1 d . . . . .
H20_10 H 0.881035 0.561908 0.414753 0.073 Uiso 1 1 calc R U . . .
C21_10 C 0.8355(5) 0.5290(3) 0.4871(4) 0.064(2) Uani 1 1 d . . . . .
H21_10 H 0.830824 0.493616 0.485867 0.077 Uiso 1 1 calc R U . . .
C22_10 C 0.8129(5) 0.5393(3) 0.5304(3) 0.0521(18) Uani 1 1 d . . . . .
H22_10 H 0.791645 0.510777 0.558843 0.062 Uiso 1 1 calc R U . . .
C23_10 C 0.8197(4) 0.5908(3) 0.5347(3) 0.0434(15) Uani 1 1 d . . . . .
C24_10 C 0.9038(5) 0.6676(4) 0.3982(4) 0.060(2) Uani 1 1 d . . . . .
H24_10 H 0.890436 0.703541 0.403451 0.072 Uiso 1 1 calc R U . . .
C25_10 C 0.9971(6) 0.6584(7) 0.3941(5) 0.113(5) Uani 1 1 d . . . . .
H25A_10 H 1.013868 0.621121 0.393851 0.170 Uiso 1 1 calc R U . . .
H25B_10 H 1.024998 0.661516 0.424412 0.170 Uiso 1 1 calc R U . . .
H25C_10 H 1.013026 0.686752 0.361354 0.170 Uiso 1 1 calc R U . . .
C26_10 C 0.8598(6) 0.6754(4) 0.3470(4) 0.071(3) Uani 1 1 d . . . . .
H26A_10 H 0.878846 0.706802 0.318211 0.106 Uiso 1 1 calc R U . . .
H26B_10 H 0.799582 0.683210 0.349589 0.106 Uiso 1 1 calc R U . . .
H26C_10 H 0.872379 0.641255 0.339840 0.106 Uiso 1 1 calc R U . . .
C27_10 C 0.7886(5) 0.6004(3) 0.5829(3) 0.0535(19) Uani 1 1 d . . . . .
H27_10 H 0.800293 0.638306 0.579401 0.064 Uiso 1 1 calc R U . . .
C28_10 C 0.8316(7) 0.5584(4) 0.6341(4) 0.081(3) Uani 1 1 d . . . . .
H28A_10 H 0.892056 0.555026 0.630546 0.121 Uiso 1 1 calc R U . . .
H28B_10 H 0.812824 0.521925 0.642025 0.121 Uiso 1 1 calc R U . . .
H28C_10 H 0.817858 0.571119 0.662854 0.121 Uiso 1 1 calc R U . . .
C29_10 C 0.6942(5) 0.6001(3) 0.5859(3) 0.0534(18) Uani 1 1 d . . . . .
H29A_10 H 0.666481 0.626638 0.552477 0.080 Uiso 1 1 calc R U . . .
H29B_10 H 0.674669 0.610996 0.614838 0.080 Uiso 1 1 calc R U . . .
H29C_10 H 0.681159 0.562472 0.592199 0.080 Uiso 1 1 calc R U . . .
N1_11 N 0.4334(3) 0.79294(17) 0.61885(17) 0.0240(9) Uani 1 1 d . . . . .
N2_11 N 0.4476(3) 0.66821(19) 0.65140(18) 0.0315(10) Uani 1 1 d . . . . .
C1_11 C 0.3671(3) 0.7824(2) 0.6483(2) 0.0255(10) Uani 1 1 d . . . . .
C2_11 C 0.3408(4) 0.7301(2) 0.6705(2) 0.0329(12) Uani 1 1 d . . . . .
H2_11 H 0.288085 0.730100 0.685649 0.039 Uiso 1 1 calc R U . . .
C3_11 C 0.3788(4) 0.6771(2) 0.6744(2) 0.0328(12) Uani 1 1 d . . . . .
C4_11 C 0.3176(4) 0.8302(2) 0.6587(3) 0.0349(13) Uani 1 1 d . . . . .
H4A_11 H 0.288710 0.856934 0.625799 0.052 Uiso 1 1 calc R U . . .
H4B_11 H 0.355382 0.848961 0.672061 0.052 Uiso 1 1 calc R U . . .
H4C_11 H 0.276588 0.815448 0.685001 0.052 Uiso 1 1 calc R U . . .
C5_11 C 0.3381(5) 0.6272(3) 0.7092(3) 0.055(2) Uani 1 1 d . . . . .
H5A_11 H 0.283766 0.640291 0.719022 0.082 Uiso 1 1 calc R U . . .
H5B_11 H 0.373743 0.605845 0.741154 0.082 Uiso 1 1 calc R U . . .
H5C_11 H 0.330630 0.603202 0.689766 0.082 Uiso 1 1 calc R U . . .
C6_11 C 0.4612(3) 0.8468(2) 0.6049(2) 0.0261(11) Uani 1 1 d . . . . .
C7_11 C 0.5238(3) 0.8526(2) 0.6364(2) 0.0269(11) Uani 1 1 d . . . . .
C8_11 C 0.5459(4) 0.9057(3) 0.6253(3) 0.0373(14) Uani 1 1 d . . . . .
H8_11 H 0.586725 0.910485 0.647515 0.045 Uiso 1 1 calc R U . . .
C9_11 C 0.5093(4) 0.9513(3) 0.5827(3) 0.0386(14) Uani 1 1 d . . . . .
H9_11 H 0.524206 0.987424 0.575958 0.046 Uiso 1 1 calc R U . . .
C10_11 C 0.4508(4) 0.9443(2) 0.5497(2) 0.0327(12) Uani 1 1 d . . . . .
H10_11 H 0.426718 0.975692 0.519925 0.039 Uiso 1 1 calc R U . . .
C11_11 C 0.4266(3) 0.8922(2) 0.5591(2) 0.0287(11) Uani 1 1 d . . . . .
C12_11 C 0.5670(4) 0.8030(3) 0.6833(2) 0.0336(13) Uani 1 1 d . . . . .
H12_11 H 0.552068 0.768153 0.680399 0.040 Uiso 1 1 calc R U . . .
C13_11 C 0.5350(5) 0.8045(4) 0.7353(3) 0.060(2) Uani 1 1 d . . . . .
H13A_11 H 0.548246 0.838463 0.739188 0.089 Uiso 1 1 calc R U . . .
H13B_11 H 0.561678 0.771569 0.764854 0.089 Uiso 1 1 calc R U . . .
H13C_11 H 0.474487 0.804487 0.735236 0.089 Uiso 1 1 calc R U . . .
C14_11 C 0.6611(4) 0.7997(3) 0.6833(3) 0.0498(17) Uani 1 1 d . . . . .
H14A_11 H 0.680701 0.794360 0.651423 0.075 Uiso 1 1 calc R U . . .
H14B_11 H 0.685975 0.768045 0.714633 0.075 Uiso 1 1 calc R U . . .
H14C_11 H 0.677597 0.834397 0.683665 0.075 Uiso 1 1 calc R U . . .
C15_11 C 0.3668(4) 0.8844(2) 0.5203(2) 0.0312(12) Uani 1 1 d . . . . .
H15_11 H 0.346456 0.847398 0.538058 0.037 Uiso 1 1 calc R U . . .
C16_11 C 0.2913(5) 0.9295(3) 0.5034(3) 0.0547(19) Uani 1 1 d . . . . .
H16A_11 H 0.309091 0.965612 0.482040 0.082 Uiso 1 1 calc R U . . .
H16B_11 H 0.264944 0.931959 0.534749 0.082 Uiso 1 1 calc R U . . .
H16C_11 H 0.251235 0.920026 0.482385 0.082 Uiso 1 1 calc R U . . .
C17_11 C 0.4132(4) 0.8835(3) 0.4715(2) 0.0392(14) Uani 1 1 d . . . . .
H17A_11 H 0.375440 0.875969 0.447797 0.059 Uiso 1 1 calc R U . . .
H17B_11 H 0.461164 0.854063 0.482773 0.059 Uiso 1 1 calc R U . . .
H17C_11 H 0.432412 0.919767 0.452933 0.059 Uiso 1 1 calc R U . . .
C18_11 C 0.4877(4) 0.6121(2) 0.6638(2) 0.0340(13) Uani 1 1 d . . . . .
C19_11 C 0.5473(6) 0.5879(3) 0.7056(3) 0.053(2) Uani 1 1 d . . . . .
C20_11 C 0.5855(7) 0.5335(3) 0.7166(3) 0.069(3) Uani 1 1 d . . . . .
H20_11 H 0.626483 0.516799 0.744943 0.083 Uiso 1 1 calc R U . . .
C21_11 C 0.5657(6) 0.5033(3) 0.6877(3) 0.059(2) Uani 1 1 d . . . . .
H21_11 H 0.591659 0.466021 0.696213 0.070 Uiso 1 1 calc R U . . .
C22_11 C 0.5071(5) 0.5282(3) 0.6461(3) 0.0475(17) Uani 1 1 d . . . . .
H22_11 H 0.493767 0.507646 0.625712 0.057 Uiso 1 1 calc R U . . .
C23_11 C 0.4672(4) 0.5821(2) 0.6332(2) 0.0352(13) Uani 1 1 d . . . . .
C24_11 C 0.5712(8) 0.6199(4) 0.7390(3) 0.078(4) Uani 1 1 d . . . . .
H24_11 H 0.534588 0.656759 0.726714 0.093 Uiso 1 1 calc R U . . .
C25_11 C 0.5528(10) 0.5861(5) 0.7979(4) 0.118(6) Uani 1 1 d . . . . .
H25A_11 H 0.494420 0.579621 0.800010 0.176 Uiso 1 1 calc R U . . .
H25B_11 H 0.563580 0.607485 0.819390 0.176 Uiso 1 1 calc R U . . .
H25C_11 H 0.589018 0.550186 0.811079 0.176 Uiso 1 1 calc R U . . .
C26_11 C 0.6602(9) 0.6312(4) 0.7315(4) 0.100(4) Uani 1 1 d . . . . .
H26A_11 H 0.668294 0.650491 0.693752 0.150 Uiso 1 1 calc R U . . .
H26B_11 H 0.697437 0.595662 0.745273 0.150 Uiso 1 1 calc R U . . .
H26C_11 H 0.672751 0.654652 0.750458 0.150 Uiso 1 1 calc R U . . .
C27_11 C 0.4070(4) 0.6080(3) 0.5856(3) 0.0380(14) Uani 1 1 d . . . . .
H27_11 H 0.383319 0.646240 0.583093 0.046 Uiso 1 1 calc R U . . .
C28_11 C 0.3345(5) 0.5739(3) 0.5900(4) 0.068(3) Uani 1 1 d . . . . .
H28A_11 H 0.292524 0.594856 0.561300 0.102 Uiso 1 1 calc R U . . .
H28B_11 H 0.309323 0.566824 0.624049 0.102 Uiso 1 1 calc R U . . .
H28C_11 H 0.355460 0.538151 0.587349 0.102 Uiso 1 1 calc R U . . .
C29_11 C 0.4530(5) 0.6139(3) 0.5350(3) 0.0490(18) Uani 1 1 d . . . . .
H29A_11 H 0.415470 0.635689 0.504082 0.074 Uiso 1 1 calc R U . . .
H29B_11 H 0.471179 0.576743 0.534854 0.074 Uiso 1 1 calc R U . . .
H29C_11 H 0.501676 0.633120 0.533974 0.074 Uiso 1 1 calc R U . . .
N1_12 N 0.4124(3) 0.83657(18) 0.31706(18) 0.0252(9) Uani 1 1 d . . . . .
N2_12 N 0.4353(3) 0.71245(17) 0.34903(17) 0.0232(9) Uani 1 1 d . . . . .
C1_12 C 0.4197(3) 0.8338(2) 0.2700(2) 0.0287(11) Uani 1 1 d . . . . .
C2_12 C 0.4362(3) 0.7833(2) 0.2619(2) 0.0285(11) Uani 1 1 d . . . . .
H2_12 H 0.447011 0.787795 0.226514 0.034 Uiso 1 1 calc R U . . .
C3_12 C 0.4393(3) 0.7279(2) 0.2972(2) 0.0281(11) Uani 1 1 d . . . . .
C4_12 C 0.4450(4) 0.6840(2) 0.2738(2) 0.0354(13) Uani 1 1 d . . . . .
H4A_12 H 0.442565 0.702043 0.235131 0.053 Uiso 1 1 calc R U . . .
H4B_12 H 0.398441 0.662152 0.284909 0.053 Uiso 1 1 calc R U . . .
H4C_12 H 0.497737 0.659085 0.285960 0.053 Uiso 1 1 calc R U . . .
C5_12 C 0.4075(5) 0.8872(2) 0.2210(2) 0.0391(14) Uani 1 1 d . . . . .
H5A_12 H 0.396692 0.878303 0.190056 0.059 Uiso 1 1 calc R U . . .
H5B_12 H 0.457841 0.905510 0.216238 0.059 Uiso 1 1 calc R U . . .
H5C_12 H 0.360006 0.912324 0.224855 0.059 Uiso 1 1 calc R U . . .
C6_12 C 0.3866(4) 0.8894(2) 0.3219(2) 0.0291(11) Uani 1 1 d . . . . .
C7_12 C 0.3026(4) 0.9015(2) 0.3337(2) 0.0310(12) Uani 1 1 d . . . . .
C8_12 C 0.2784(4) 0.9521(2) 0.3376(2) 0.0374(13) Uani 1 1 d . . . . .
H8_12 H 0.222209 0.960939 0.344865 0.045 Uiso 1 1 calc R U . . .
C9_12 C 0.3330(4) 0.9905(3) 0.3314(3) 0.0395(14) Uani 1 1 d . . . . .
H9_12 H 0.314018 1.025893 0.332810 0.047 Uiso 1 1 calc R U . . .
C10_12 C 0.4160(4) 0.9769(2) 0.3231(2) 0.0345(13) Uani 1 1 d . . . . .
H10_12 H 0.454382 1.002429 0.320385 0.041 Uiso 1 1 calc R U . . .
C11_12 C 0.4438(4) 0.9261(2) 0.3187(2) 0.0314(12) Uani 1 1 d . . . . .
C12_12 C 0.2423(4) 0.8591(3) 0.3416(3) 0.0383(14) Uani 1 1 d . . . . .
H12_12 H 0.276229 0.821316 0.355283 0.046 Uiso 1 1 calc R U . . .
C13_12 C 0.1979(5) 0.8659(4) 0.2898(3) 0.059(2) Uani 1 1 d . . . . .
H13A_12 H 0.165410 0.903089 0.274397 0.088 Uiso 1 1 calc R U . . .
H13B_12 H 0.160541 0.837313 0.296849 0.088 Uiso 1 1 calc R U . . .
H13C_12 H 0.239225 0.861458 0.265109 0.088 Uiso 1 1 calc R U . . .
C14_12 C 0.1793(5) 0.8595(4) 0.3828(3) 0.0541(19) Uani 1 1 d . . . . .
H14A_12 H 0.140293 0.894227 0.368990 0.081 Uiso 1 1 calc R U . . .
H14B_12 H 0.208633 0.857173 0.415046 0.081 Uiso 1 1 calc R U . . .
H14C_12 H 0.148592 0.827447 0.390920 0.081 Uiso 1 1 calc R U . . .
C15_12 C 0.5370(4) 0.9115(3) 0.3130(3) 0.0352(13) Uani 1 1 d . . . . .
H15_12 H 0.544734 0.876252 0.306217 0.042 Uiso 1 1 calc R U . . .
C16_12 C 0.5737(5) 0.9561(3) 0.2679(3) 0.0486(17) Uani 1 1 d . . . . .
H16A_12 H 0.545271 0.961518 0.234393 0.073 Uiso 1 1 calc R U . . .
H16B_12 H 0.633253 0.944223 0.266827 0.073 Uiso 1 1 calc R U . . .
H16C_12 H 0.566226 0.991401 0.273367 0.073 Uiso 1 1 calc R U . . .
C17_12 C 0.5831(4) 0.8999(3) 0.3657(3) 0.0393(14) Uani 1 1 d . . . . .
H17A_12 H 0.642304 0.887933 0.363690 0.059 Uiso 1 1 calc R U . . .
H17B_12 H 0.559597 0.870229 0.394019 0.059 Uiso 1 1 calc R U . . .
H17C_12 H 0.576731 0.933958 0.373270 0.059 Uiso 1 1 calc R U . . .
C18_12 C 0.4275(4) 0.6552(2) 0.3807(2) 0.0251(11) Uani 1 1 d . . . . .
C19_12 C 0.3461(4) 0.6412(2) 0.3924(2) 0.0315(12) Uani 1 1 d . . . . .
C20_12 C 0.3378(4) 0.5855(3) 0.4234(2) 0.0370(13) Uani 1 1 d . . . . .
H20_12 H 0.283792 0.575045 0.431617 0.044 Uiso 1 1 calc R U . . .
C21_12 C 0.4059(4) 0.5459(2) 0.4420(3) 0.0378(14) Uani 1 1 d . . . . .
H21_12 H 0.398737 0.508196 0.462218 0.045 Uiso 1 1 calc R U . . .
C22_12 C 0.4854(4) 0.5602(2) 0.4315(2) 0.0314(12) Uani 1 1 d . . . . .
H22_12 H 0.532382 0.532253 0.444974 0.038 Uiso 1 1 calc R U . . .
C23_12 C 0.4973(4) 0.6159(2) 0.4011(2) 0.0277(11) Uani 1 1 d . . . . .
C24_12 C 0.2689(4) 0.6842(3) 0.3724(3) 0.0443(16) Uani 1 1 d . . . . .
H24_12 H 0.287020 0.721392 0.352090 0.053 Uiso 1 1 calc R U . . .
C25_12 C 0.2139(5) 0.6696(4) 0.3354(3) 0.061(2) Uani 1 1 d . . . . .
H25A_12 H 0.167299 0.699639 0.320307 0.091 Uiso 1 1 calc R U . . .
H25B_12 H 0.192182 0.634499 0.355223 0.091 Uiso 1 1 calc R U . . .
H25C_12 H 0.246902 0.665419 0.306809 0.091 Uiso 1 1 calc R U . . .
C26_12 C 0.2179(5) 0.6888(4) 0.4184(4) 0.058(2) Uani 1 1 d . . . . .
H26A_12 H 0.167653 0.715815 0.404187 0.087 Uiso 1 1 calc R U . . .
H26B_12 H 0.251628 0.701284 0.440301 0.087 Uiso 1 1 calc R U . . .
H26C_12 H 0.201949 0.652133 0.439816 0.087 Uiso 1 1 calc R U . . .
C27_12 C 0.5854(4) 0.6301(2) 0.3912(2) 0.0313(12) Uani 1 1 d . . . . .
H27_12 H 0.581300 0.670189 0.366577 0.038 Uiso 1 1 calc R U . . .
C28_12 C 0.6375(4) 0.5954(3) 0.3653(3) 0.0473(16) Uani 1 1 d . . . . .
H28A_12 H 0.606639 0.596773 0.334000 0.071 Uiso 1 1 calc R U . . .
H28B_12 H 0.649444 0.556593 0.390453 0.071 Uiso 1 1 calc R U . . .
H28C_12 H 0.690008 0.610698 0.354826 0.071 Uiso 1 1 calc R U . . .
C29_12 C 0.6294(4) 0.6246(3) 0.4427(3) 0.0400(14) Uani 1 1 d . . . . .
H29A_12 H 0.684777 0.636353 0.435479 0.060 Uiso 1 1 calc R U . . .
H29B_12 H 0.635049 0.585537 0.467641 0.060 Uiso 1 1 calc R U . . .
H29C_12 H 0.596549 0.648318 0.458123 0.060 Uiso 1 1 calc R U . . .
C1_13 C 0.5251(5) 0.3200(4) 0.8719(3) 0.075(2) Uani 1 1 d D U . . .
C2_13 C 0.5156(5) 0.2674(4) 0.8737(4) 0.083(3) Uani 1 1 d D U . . .
H2_13 H 0.479561 0.263420 0.848322 0.100 Uiso 1 1 calc R U . . .
C3_13 C 0.5577(8) 0.2215(4) 0.9116(5) 0.124(4) Uani 1 1 d D U . . .
H3_13 H 0.548342 0.185225 0.914509 0.148 Uiso 1 1 calc R U . . .
C4_13 C 0.6144(7) 0.2275(5) 0.9463(5) 0.143(6) Uani 1 1 d D U . . .
H4_13 H 0.645691 0.195257 0.971838 0.172 Uiso 1 1 calc R U . . .
C5_13 C 0.6257(6) 0.2796(6) 0.9440(4) 0.123(5) Uani 1 1 d D U . . .
H5_13 H 0.662939 0.283625 0.968632 0.148 Uiso 1 1 calc R U . . .
C6_13 C 0.5820(5) 0.3261(5) 0.9052(4) 0.091(3) Uani 1 1 d D U . . .
H6_13 H 0.591648 0.362471 0.901819 0.109 Uiso 1 1 calc R U . . .
C7_13 C 0.4763(8) 0.3727(6) 0.8301(5) 0.131(6) Uani 1 1 d . U . . .
H7A_13 H 0.515422 0.396591 0.808406 0.197 Uiso 1 1 calc R U . . .
H7B_13 H 0.441273 0.393197 0.847657 0.197 Uiso 1 1 calc R U . . .
H7C_13 H 0.441038 0.361872 0.807508 0.197 Uiso 1 1 calc R U . . .
C1_14 C 0.2216(6) 0.5015(4) 0.7303(4) 0.092(3) Uani 1 1 d D U . . .
C2_14 C 0.1812(7) 0.5370(4) 0.7531(4) 0.097(3) Uani 1 1 d D U . . .
H2_14 H 0.205883 0.539576 0.783418 0.116 Uiso 1 1 calc R U . . .
C3_14 C 0.1058(6) 0.5680(5) 0.7315(4) 0.097(3) Uani 1 1 d D U . . .
H3_14 H 0.078362 0.592048 0.746941 0.117 Uiso 1 1 calc R U . . .
C4_14 C 0.0699(6) 0.5646(4) 0.6875(4) 0.089(3) Uani 1 1 d D U . . .
H4_14 H 0.019111 0.587534 0.671714 0.107 Uiso 1 1 calc R U . . .
C5_14 C 0.1078(6) 0.5276(4) 0.6663(4) 0.094(3) Uani 1 1 d D U . . .
H5_14 H 0.081585 0.523488 0.637211 0.113 Uiso 1 1 calc R U . . .
C6_14 C 0.1825(7) 0.4974(4) 0.6873(4) 0.102(3) Uani 1 1 d D U . . .
H6_14 H 0.208699 0.472811 0.672054 0.122 Uiso 1 1 calc R U . . .
C7_14 C 0.3039(10) 0.4729(6) 0.7526(7) 0.155(7) Uani 1 1 d . U . . .
H7A_14 H 0.345404 0.486590 0.726432 0.233 Uiso 1 1 calc R U . . .
H7B_14 H 0.304919 0.432560 0.762326 0.233 Uiso 1 1 calc R U . . .
H7C_14 H 0.316743 0.480210 0.784122 0.233 Uiso 1 1 calc R U . . .
C1_15 C 0.1264(4) 0.8008(3) 0.5871(3) 0.0561(17) Uani 1 1 d D U . . .
C2_15 C 0.1050(5) 0.7512(4) 0.6200(3) 0.082(3) Uani 1 1 d D U . . .
H2_15 H 0.065384 0.750386 0.645823 0.099 Uiso 1 1 calc R U . . .
C3_15 C 0.1400(7) 0.7019(4) 0.6165(4) 0.101(3) Uani 1 1 d D U . . .
H3_15 H 0.127280 0.667116 0.641058 0.121 Uiso 1 1 calc R U . . .
C4_15 C 0.1933(6) 0.7036(4) 0.5772(5) 0.100(3) Uani 1 1 d D U . . .
H4_15 H 0.216266 0.669909 0.573726 0.120 Uiso 1 1 calc R U . . .
C5_15 C 0.2138(6) 0.7544(5) 0.5427(4) 0.091(3) Uani 1 1 d D U . . .
H5_15 H 0.251266 0.755487 0.515770 0.109 Uiso 1 1 calc R U . . .
C6_15 C 0.1797(5) 0.8032(3) 0.5475(3) 0.0621(19) Uani 1 1 d D U . . .
H6_15 H 0.192903 0.838210 0.523557 0.075 Uiso 1 1 calc R U . . .
C7_15 C 0.0869(8) 0.8526(6) 0.5923(6) 0.123(5) Uani 1 1 d . U . . .
H7A_15 H 0.079549 0.883048 0.557340 0.185 Uiso 1 1 calc R U . . .
H7B_15 H 0.122565 0.862507 0.615362 0.185 Uiso 1 1 calc R U . . .
H7C_15 H 0.032540 0.846656 0.607540 0.185 Uiso 1 1 calc R U . . .
C1_16 C 0.484(2) 0.4936(10) 0.9541(12) 0.060(6) Uani 0.5 1 d D U P B -1
C2_16 C 0.449(2) 0.4714(11) 1.0025(13) 0.067(6) Uani 0.5 1 d D U P B -1
H2_16 H 0.408538 0.446902 1.007242 0.080 Uiso 0.5 1 calc R U P B -1
C3_16 C 0.474(2) 0.4845(12) 1.0440(12) 0.069(6) Uani 0.5 1 d D U P B -1
H3_16 H 0.451238 0.467936 1.077525 0.083 Uiso 0.5 1 calc R U P B -1
C4_16 C 0.531(2) 0.5215(12) 1.0372(11) 0.064(6) Uani 0.5 1 d D U P B -1
H4_16 H 0.544860 0.532286 1.065238 0.077 Uiso 0.5 1 calc R U P B -1
C5_16 C 0.566(2) 0.5427(11) 0.9893(11) 0.060(5) Uani 0.5 1 d D U P B -1
H5_16 H 0.607113 0.567237 0.984572 0.072 Uiso 0.5 1 calc R U P B -1
C6_16 C 0.544(2) 0.5285(11) 0.9481(12) 0.064(6) Uani 0.5 1 d D U P B -1
H6_16 H 0.569475 0.542849 0.915310 0.076 Uiso 0.5 1 calc R U P B -1
C7_16 C 0.4522(14) 0.4782(8) 0.9076(8) 0.079(5) Uani 0.5 1 d . U P B -1
H7A_16 H 0.426015 0.443993 0.922239 0.119 Uiso 0.5 1 calc R U P B -1
H7B_16 H 0.499567 0.472207 0.887286 0.119 Uiso 0.5 1 calc R U P B -1
H7C_16 H 0.411510 0.508867 0.884506 0.119 Uiso 0.5 1 calc R U P B -1
C1_17 C 0.8986(8) 0.7759(6) 0.7085(5) 0.124(4) Uani 1 1 d D U . . .
C2_17 C 0.8833(9) 0.7995(5) 0.6544(5) 0.152(6) Uani 1 1 d D U . . .
H2_17 H 0.877363 0.838805 0.635261 0.182 Uiso 1 1 calc R U . . .
C3_17 C 0.8772(8) 0.7631(7) 0.6302(4) 0.152(6) Uani 1 1 d D U . . .
H3_17 H 0.870338 0.777852 0.592748 0.183 Uiso 1 1 calc R U . . .
C4_17 C 0.8802(9) 0.7065(7) 0.6564(6) 0.149(6) Uani 1 1 d D U . . .
H4_17 H 0.872400 0.683193 0.637722 0.178 Uiso 1 1 calc R U . . .
C5_17 C 0.8948(12) 0.6840(5) 0.7105(6) 0.162(6) Uani 1 1 d D U . . .
H5_17 H 0.899941 0.644804 0.729955 0.194 Uiso 1 1 calc R U . . .
C6_17 C 0.9018(8) 0.7211(6) 0.7354(4) 0.118(4) Uani 1 1 d D U . . .
H6_17 H 0.909134 0.706770 0.772814 0.142 Uiso 1 1 calc R U . . .
C7_17 C 0.9038(8) 0.8217(9) 0.7287(10) 0.206(9) Uani 1 1 d . U . . .
H7A_17 H 0.942400 0.807716 0.759932 0.309 Uiso 1 1 calc R U . . .
H7B_17 H 0.848503 0.833519 0.738311 0.309 Uiso 1 1 calc R U . . .
H7C_17 H 0.924041 0.853558 0.701169 0.309 Uiso 1 1 calc R U . . .
C1_18 C 0.4984(10) -0.0037(7) 1.0204(6) 0.069(4) Uani 0.5 1 d D U P C -2
C2_18 C 0.5653(14) 0.0131(16) 0.9898(9) 0.090(7) Uani 0.5 1 d D U P C -2
H2_18 H 0.615671 0.016156 1.005626 0.108 Uiso 0.5 1 calc R U P C -2
C3_18 C 0.5588(9) 0.0253(8) 0.9367(8) 0.104(6) Uani 0.5 1 d D U P C -2
H3_18 H 0.603358 0.039498 0.915321 0.125 Uiso 0.5 1 calc R U P C -2
C4_18 C 0.4886(14) 0.0171(17) 0.9139(7) 0.087(7) Uani 0.5 1 d D U P C -2
H4_18 H 0.484181 0.025992 0.876945 0.104 Uiso 0.5 1 calc R U P C -2
C5_18 C 0.4243(9) -0.0040(7) 0.9454(6) 0.069(4) Uani 0.5 1 d D U P C -2
H5_18 H 0.375150 -0.009569 0.930218 0.082 Uiso 0.5 1 calc R U P C -2
C6_18 C 0.4325(14) -0.0170(16) 0.9988(7) 0.061(5) Uani 0.5 1 d D U P C -2
H6_18 H 0.391476 -0.035561 1.021037 0.073 Uiso 0.5 1 calc R U P C -2
C7_18 C 0.507(3) -0.0118(18) 1.0782(13) 0.113(11) Uani 0.5 1 d . U P C -2
H7A_18 H 0.531204 -0.050545 1.099149 0.170 Uiso 0.5 1 calc R U P C -2
H7B_18 H 0.452623 -0.003828 1.090804 0.170 Uiso 0.5 1 calc R U P C -2
H7C_18 H 0.544396 0.013639 1.081961 0.170 Uiso 0.5 1 calc R U P C -2
C1_19 C 0.7082(6) 0.7452(4) 0.1715(4) 0.085(3) Uani 1 1 d D U . . .
C2_19 C 0.6778(7) 0.7986(5) 0.1422(4) 0.113(4) Uani 1 1 d D U . . .
H2_19 H 0.676081 0.811430 0.104762 0.136 Uiso 1 1 calc R U . . .
C3_19 C 0.6492(11) 0.8352(5) 0.1661(6) 0.152(6) Uani 1 1 d D U . . .
H3_19 H 0.630022 0.873223 0.145069 0.182 Uiso 1 1 calc R U . . .
C4_19 C 0.6486(9) 0.8163(6) 0.2202(6) 0.152(6) Uani 1 1 d D U . . .
H4_19 H 0.629444 0.841189 0.236929 0.182 Uiso 1 1 calc R U . . .
C5_19 C 0.6759(8) 0.7610(6) 0.2498(4) 0.128(5) Uani 1 1 d D U . . .
H5_19 H 0.675301 0.747683 0.287250 0.154 Uiso 1 1 calc R U . . .
C6_19 C 0.7042(7) 0.7247(5) 0.2259(4) 0.107(4) Uani 1 1 d D U . . .
H6_19 H 0.720701 0.686200 0.246505 0.128 Uiso 1 1 calc R U . . .
C7_19 C 0.7323(9) 0.7096(7) 0.1454(6) 0.123(5) Uani 1 1 d . U . . .
H7A_19 H 0.688395 0.713405 0.119237 0.147 Uiso 1 1 calc R U . . .
H7B_19 H 0.741730 0.670889 0.171086 0.147 Uiso 1 1 calc R U . . .
H7C_19 H 0.783909 0.719489 0.127626 0.147 Uiso 1 1 calc R U . . .
C1_20 C -0.0057(17) 0.0069(11) 0.5193(12) 0.156(11) Uani 0.5 1 d D U P D -3
C2_20 C -0.0712(16) 0.0007(18) 0.4910(15) 0.170(13) Uani 0.5 1 d D U P D -3
H2_20 H -0.124508 -0.002669 0.505482 0.204 Uiso 0.5 1 calc R U P D -3
C3_20 C -0.0596(14) -0.0007(14) 0.4418(14) 0.179(12) Uani 0.5 1 d D U P D -3
H3_20 H -0.105241 -0.003988 0.421848 0.215 Uiso 0.5 1 calc R U P D -3
C4_20 C 0.0182(17) 0.0027(17) 0.4214(12) 0.150(10) Uani 0.5 1 d D U P D -3
H4_20 H 0.026470 0.001214 0.387592 0.180 Uiso 0.5 1 calc R U P D -3
C5_20 C 0.0837(12) 0.0082(9) 0.4500(10) 0.130(9) Uani 0.5 1 d D U P D -3
H5_20 H 0.137798 0.009150 0.436541 0.156 Uiso 0.5 1 calc R U P D -3
C6_20 C 0.0711(16) 0.0122(14) 0.4980(11) 0.123(9) Uani 0.5 1 d D U P D -3
H6_20 H 0.115646 0.018640 0.516563 0.147 Uiso 0.5 1 calc R U P D -3
C7_20 C 0.001(3) 0.0073(19) 0.578(2) 0.186(13) Uani 0.5 1 d . U P D -3
H7A_20 H 0.034793 0.035913 0.577935 0.279 Uiso 0.5 1 calc R U P D -3
H7B_20 H 0.026826 -0.029456 0.602678 0.279 Uiso 0.5 1 calc R U P D -3
H7C_20 H -0.055063 0.015616 0.589069 0.279 Uiso 0.5 1 calc R U P D -3

loop_
_atom_site_aniso_label
_atom_site_aniso_U_11
_atom_site_aniso_U_22
_atom_site_aniso_U_33
_atom_site_aniso_U_23
_atom_site_aniso_U_13
_atom_site_aniso_U_12
Zn1 0.0213(3) 0.0311(4) 0.0243(4) -0.0106(3) 0.0008(3) -0.0075(3)
Zn2 0.0248(3) 0.0285(3) 0.0227(4) -0.0101(3) 0.0068(3) -0.0054(3)
Zn3 0.0269(3) 0.0238(3) 0.0203(3) -0.0093(3) -0.0029(3) -0.0015(3)
Zn4 0.0196(3) 0.0381(4) 0.0295(4) -0.0165(3) 0.0032(3) -0.0038(3)
Zn5 0.0278(3) 0.0259(3) 0.0187(3) -0.0101(3) 0.0046(3) -0.0033(3)
Zn6 0.0244(3) 0.0261(3) 0.0198(3) -0.0081(3) -0.0030(3) -0.0045(3)
N1_1 0.032(3) 0.043(3) 0.028(3) -0.013(2) 0.005(2) -0.011(2)
N2_1 0.028(3) 0.041(3) 0.024(2) -0.0122(19) 0.0051(19) -0.006(2)
N3_1 0.027(3) 0.049(3) 0.046(3) -0.017(3) 0.011(2) -0.009(2)
N1_2 0.040(3) 0.051(3) 0.026(3) -0.022(2) 0.001(2) -0.009(2)
N2_2 0.034(3) 0.035(2) 0.022(2) -0.0157(19) 0.002(2) -0.0042(19)
N3_2 0.062(4) 0.053(3) 0.025(3) -0.017(2) 0.010(3) -0.009(3)
N1_3 0.025(2) 0.038(3) 0.033(3) -0.011(2) 0.003(2) -0.007(2)
N2_3 0.026(2) 0.031(2) 0.025(2) -0.0111(18) -0.0067(19) -0.0032(18)
N3_3 0.039(3) 0.048(3) 0.039(3) -0.018(2) -0.011(2) -0.003(2)
N1_4 0.039(3) 0.069(4) 0.051(4) -0.029(3) 0.024(3) -0.013(3)
N2_4 0.026(2) 0.044(3) 0.035(3) -0.018(2) 0.005(2) -0.008(2)
N3_4 0.043(3) 0.042(3) 0.021(2) -0.017(2) 0.013(2) 0.001(2)
N1_5 0.053(3) 0.053(3) 0.025(3) -0.018(2) -0.001(3) -0.010(3)
N2_5 0.040(3) 0.037(3) 0.025(3) -0.015(2) 0.005(2) -0.012(2)
N3_5 0.039(3) 0.048(3) 0.027(3) -0.017(2) 0.009(2) -0.013(2)
N1_6 0.021(3) 0.046(3) 0.058(4) -0.016(3) -0.001(2) -0.009(2)
N2_6 0.031(3) 0.035(2) 0.025(2) -0.0076(19) 0.0003(19) -0.008(2)
N3_6 0.034(3) 0.045(3) 0.026(3) -0.016(2) -0.003(2) -0.009(2)
N1_7 0.029(2) 0.033(2) 0.028(2) -0.0150(19) 0.0074(19) -0.0136(19)
N2_7 0.023(2) 0.032(2) 0.026(2) -0.0108(18) 0.0005(18) -0.0059(18)
C1_7 0.034(3) 0.047(3) 0.032(3) -0.016(3) 0.012(2) -0.020(3)
C2_7 0.029(3) 0.049(4) 0.037(3) -0.018(3) 0.017(3) -0.017(3)
C3_7 0.025(3) 0.045(3) 0.034(3) -0.018(3) 0.004(2) -0.008(2)
C4_7 0.046(4) 0.045(4) 0.072(5) -0.021(3) 0.029(4) -0.021(3)
C5_7 0.033(3) 0.046(4) 0.063(5) -0.020(3) 0.014(3) -0.004(3)
C6_7 0.032(3) 0.036(3) 0.028(3) -0.015(2) 0.010(2) -0.017(2)
C7_7 0.056(4) 0.030(3) 0.025(3) -0.007(2) 0.010(3) -0.019(3)
C8_7 0.067(5) 0.030(3) 0.034(3) -0.010(2) 0.008(3) -0.012(3)
C9_7 0.078(5) 0.038(3) 0.049(4) -0.027(3) 0.020(4) -0.026(4)
C10_7 0.052(4) 0.060(4) 0.039(4) -0.030(3) 0.012(3) -0.027(3)
C11_7 0.031(3) 0.060(4) 0.030(3) -0.023(3) 0.008(2) -0.021(3)
C12_7 0.064(4) 0.028(3) 0.023(3) -0.007(2) -0.001(3) -0.004(3)
C13_7 0.120(8) 0.046(4) 0.033(4) -0.010(3) 0.011(5) -0.015(5)
C14_7 0.063(5) 0.046(4) 0.040(4) -0.014(3) -0.016(3) -0.001(3)
C15_7 0.032(10) 0.048(10) 0.041(11) -0.020(8) -0.010(8) -0.004(8)
C16_7 0.022(7) 0.054(11) 0.054(11) -0.022(9) -0.001(7) -0.006(7)
C17_7 0.049(14) 0.050(16) 0.044(13) -0.018(10) -0.006(10) -0.021(14)
C15'_7 0.028(7) 0.113(15) 0.028(7) -0.038(8) 0.002(5) -0.022(8)
C16'_7 0.036(7) 0.16(3) 0.070(11) -0.018(14) -0.009(7) -0.022(11)
C17'_7 0.072(12) 0.057(14) 0.034(9) -0.016(8) 0.021(8) -0.002(9)
C18_7 0.019(2) 0.030(3) 0.032(3) -0.008(2) 0.003(2) -0.003(2)
C19_7 0.022(2) 0.033(3) 0.027(3) -0.010(2) -0.002(2) 0.000(2)
C20_7 0.032(3) 0.031(3) 0.039(3) -0.015(2) 0.001(2) -0.003(2)
C21_7 0.034(3) 0.029(3) 0.042(3) -0.007(2) -0.003(3) 0.002(2)
C22_7 0.033(3) 0.038(3) 0.030(3) -0.005(2) -0.005(2) 0.002(2)
C23_7 0.025(3) 0.040(3) 0.030(3) -0.012(2) -0.005(2) -0.002(2)
C24_7 0.032(3) 0.032(3) 0.028(3) -0.012(2) 0.002(2) -0.006(2)
C25_7 0.070(5) 0.039(3) 0.037(4) -0.018(3) 0.001(3) 0.001(3)
C26_7 0.030(3) 0.040(3) 0.039(3) -0.009(3) -0.009(3) -0.008(2)
C27_7 0.045(4) 0.045(4) 0.034(3) -0.014(3) -0.006(3) -0.014(3)
C28_7 0.034(4) 0.103(7) 0.057(5) -0.031(5) -0.008(3) -0.025(4)
C29_7 0.065(5) 0.054(4) 0.050(4) -0.027(4) -0.017(4) 0.004(4)
N1_8 0.028(2) 0.031(2) 0.024(2) -0.0111(18) 0.0068(18) -0.0057(18)
N2_8 0.028(2) 0.029(2) 0.030(2) -0.0109(19) 0.0100(19) -0.0043(18)
C1_8 0.023(2) 0.043(3) 0.023(3) -0.018(2) 0.007(2) -0.013(2)
C2_8 0.032(3) 0.038(3) 0.026(3) -0.012(2) 0.007(2) -0.006(2)
C3_8 0.027(3) 0.036(3) 0.026(3) -0.006(2) 0.009(2) -0.004(2)
C4_8 0.042(3) 0.045(3) 0.029(3) -0.018(3) 0.008(3) -0.014(3)
C5_8 0.054(4) 0.035(3) 0.032(3) -0.010(3) 0.010(3) -0.005(3)
C6_8 0.032(3) 0.028(3) 0.028(3) -0.015(2) 0.008(2) -0.006(2)
C7_8 0.036(3) 0.030(3) 0.034(3) -0.013(2) 0.003(2) -0.004(2)
C8_8 0.048(4) 0.033(3) 0.045(4) -0.007(3) 0.013(3) -0.013(3)
C9_8 0.053(4) 0.028(3) 0.048(4) -0.010(3) 0.007(3) 0.003(3)
C10_8 0.038(3) 0.041(3) 0.043(4) -0.016(3) 0.002(3) 0.002(3)
C11_8 0.035(3) 0.034(3) 0.041(3) -0.016(3) 0.008(3) -0.006(2)
C12_8 0.035(3) 0.034(3) 0.037(3) -0.010(2) 0.006(3) -0.013(2)
C13_8 0.051(4) 0.063(5) 0.047(4) -0.027(3) 0.010(3) -0.026(4)
C14_8 0.040(3) 0.042(3) 0.040(4) -0.013(3) 0.007(3) -0.010(3)
C15_8 0.026(3) 0.043(3) 0.057(4) -0.016(3) -0.002(3) -0.002(3)
C16_8 0.066(6) 0.118(8) 0.056(5) -0.034(5) 0.022(4) -0.055(6)
C17_8 0.048(4) 0.085(6) 0.074(6) -0.045(5) 0.005(4) -0.019(4)
C18_8 0.037(3) 0.031(3) 0.029(3) -0.011(2) 0.014(2) -0.009(2)
C19_8 0.036(3) 0.027(3) 0.028(3) -0.009(2) 0.001(2) 0.001(2)
C20_8 0.042(3) 0.029(3) 0.042(3) -0.017(2) 0.005(3) 0.000(3)
C21_8 0.053(4) 0.030(3) 0.049(4) -0.017(3) 0.012(3) -0.008(3)
C22_8 0.038(3) 0.038(3) 0.048(4) -0.021(3) 0.011(3) -0.010(3)
C23_8 0.034(3) 0.028(3) 0.045(4) -0.016(2) 0.018(3) -0.006(2)
C24_8 0.029(3) 0.036(3) 0.039(3) -0.016(3) 0.002(2) -0.001(2)
C25_8 0.052(5) 0.059(5) 0.063(5) -0.016(4) -0.016(4) 0.003(4)
C26_8 0.035(3) 0.051(4) 0.054(4) -0.024(3) 0.015(3) -0.010(3)
C27_8 0.023(3) 0.042(3) 0.088(6) -0.034(4) 0.017(3) -0.007(3)
C28_8 0.039(4) 0.133(9) 0.078(6) -0.076(7) 0.009(4) 0.006(5)
C29_8 0.042(4) 0.072(6) 0.069(6) -0.016(4) 0.010(4) 0.010(4)
N1_9 0.031(2) 0.027(2) 0.023(2) -0.0106(17) -0.0029(19) 0.0016(18)
N2_9 0.022(2) 0.028(2) 0.022(2) -0.0109(17) 0.0001(17) -0.0033(17)
C1_9 0.032(3) 0.033(3) 0.027(3) -0.012(2) -0.008(2) 0.006(2)
C2_9 0.024(3) 0.040(3) 0.034(3) -0.017(2) -0.005(2) -0.001(2)
C3_9 0.024(3) 0.039(3) 0.027(3) -0.017(2) 0.001(2) -0.008(2)
C4_9 0.046(4) 0.040(3) 0.036(3) -0.010(3) -0.008(3) 0.006(3)
C5_9 0.029(3) 0.043(3) 0.051(4) -0.027(3) -0.009(3) -0.002(3)
C6_9 0.046(3) 0.022(2) 0.027(3) -0.010(2) -0.010(2) 0.005(2)
C7_9 0.045(4) 0.032(3) 0.035(3) -0.016(2) -0.010(3) 0.007(3)
C8_9 0.072(5) 0.029(3) 0.040(4) -0.018(3) -0.005(3) 0.005(3)
C9_9 0.090(6) 0.031(3) 0.046(4) -0.018(3) 0.000(4) -0.012(4)
C10_9 0.093(6) 0.032(3) 0.031(3) -0.009(3) 0.003(4) -0.020(4)
C11_9 0.062(4) 0.025(3) 0.027(3) -0.006(2) 0.003(3) -0.012(3)
C12_9 0.050(4) 0.035(3) 0.048(4) -0.024(3) 0.003(3) 0.001(3)
C13_9 0.070(6) 0.052(5) 0.084(6) -0.035(4) 0.010(5) 0.016(4)
C14_9 0.071(5) 0.048(4) 0.039(4) -0.025(3) 0.009(4) -0.014(4)
C15_9 0.073(5) 0.039(3) 0.032(3) -0.013(3) 0.013(3) -0.023(3)
C16_9 0.078(6) 0.086(6) 0.040(4) -0.030(4) 0.002(4) -0.014(5)
C17_9 0.064(5) 0.072(5) 0.042(4) -0.026(4) 0.004(4) 0.002(4)
C18_9 0.028(3) 0.030(3) 0.026(3) -0.015(2) -0.002(2) -0.003(2)
C19_9 0.029(3) 0.029(3) 0.034(3) -0.018(2) 0.000(2) -0.008(2)
C20_9 0.039(3) 0.023(3) 0.036(3) -0.010(2) -0.003(3) -0.006(2)
C21_9 0.034(3) 0.028(3) 0.048(4) -0.021(3) -0.006(3) 0.008(2)
C22_9 0.031(3) 0.032(3) 0.040(3) -0.024(3) 0.001(2) 0.002(2)
C23_9 0.026(3) 0.035(3) 0.033(3) -0.023(2) -0.002(2) -0.001(2)
C24_9 0.033(3) 0.028(3) 0.038(3) -0.009(2) 0.006(3) -0.008(2)
C25_9 0.061(5) 0.057(5) 0.094(7) -0.040(5) 0.040(5) -0.033(4)
C26_9 0.059(4) 0.043(4) 0.034(4) -0.015(3) 0.007(3) 0.009(3)
C27_9 0.031(3) 0.040(3) 0.028(3) -0.016(2) 0.002(2) -0.003(2)
C28_9 0.050(4) 0.075(5) 0.031(4) -0.019(3) -0.003(3) -0.010(4)
C29_9 0.038(3) 0.050(4) 0.037(4) -0.017(3) 0.007(3) -0.010(3)
N1_10 0.020(2) 0.035(2) 0.028(2) -0.0158(19) -0.0024(18) -0.0041(18)
N2_10 0.023(2) 0.037(3) 0.035(3) -0.016(2) 0.0022(19) -0.0005(19)
C1_10 0.025(3) 0.047(3) 0.033(3) -0.022(3) -0.003(2) -0.007(2)
C2_10 0.024(3) 0.046(3) 0.042(3) -0.018(3) -0.014(3) -0.004(2)
C3_10 0.026(3) 0.042(3) 0.038(3) -0.015(3) -0.003(2) 0.001(2)
C4_10 0.029(3) 0.054(4) 0.053(4) -0.025(3) -0.007(3) -0.012(3)
C5_10 0.035(3) 0.046(4) 0.072(5) -0.020(4) -0.022(3) 0.002(3)
C6_10 0.021(2) 0.033(3) 0.032(3) -0.014(2) 0.005(2) -0.010(2)
C7_10 0.030(3) 0.046(3) 0.034(3) -0.021(3) 0.010(2) -0.012(3)
C8_10 0.033(3) 0.047(3) 0.030(3) -0.009(3) 0.009(2) -0.016(3)
C9_10 0.035(3) 0.038(3) 0.042(3) -0.012(3) 0.001(3) -0.011(3)
C10_10 0.032(3) 0.039(3) 0.044(4) -0.025(3) 0.006(3) -0.008(2)
C11_10 0.023(3) 0.042(3) 0.031(3) -0.020(2) 0.008(2) -0.012(2)
C12_10 0.043(4) 0.059(4) 0.032(3) -0.022(3) 0.008(3) 0.000(3)
C13_10 0.038(4) 0.112(7) 0.056(5) -0.055(5) 0.018(3) -0.016(4)
C14_10 0.055(4) 0.071(5) 0.052(5) -0.033(4) 0.020(4) -0.029(4)
C15_10 0.032(3) 0.042(3) 0.030(3) -0.022(3) 0.003(2) -0.006(2)
C16_10 0.057(4) 0.048(4) 0.043(4) -0.030(3) -0.002(3) -0.003(3)
C17_10 0.032(3) 0.052(4) 0.037(3) -0.018(3) 0.013(3) -0.002(3)
C18_10 0.023(3) 0.036(3) 0.044(4) -0.017(3) -0.003(2) 0.003(2)
C19_10 0.029(3) 0.062(4) 0.077(5) -0.047(4) 0.012(3) -0.009(3)
C20_10 0.049(4) 0.071(5) 0.087(6) -0.056(5) 0.024(4) -0.012(4)
C21_10 0.057(5) 0.044(4) 0.102(7) -0.042(4) 0.000(5) 0.001(4)
C22_10 0.042(4) 0.040(4) 0.066(5) -0.013(3) -0.005(3) -0.001(3)
C23_10 0.036(3) 0.039(3) 0.048(4) -0.009(3) -0.009(3) -0.002(3)
C24_10 0.052(4) 0.088(6) 0.069(6) -0.055(5) 0.032(4) -0.031(4)
C25_10 0.045(5) 0.239(17) 0.080(8) -0.078(9) 0.027(5) -0.057(8)
C26_10 0.066(6) 0.093(7) 0.070(6) -0.046(5) 0.024(5) -0.022(5)
C27_10 0.066(5) 0.057(4) 0.035(4) -0.010(3) -0.001(3) -0.023(4)
C28_10 0.077(7) 0.084(7) 0.058(6) 0.000(5) -0.015(5) -0.014(5)
C29_10 0.057(5) 0.059(5) 0.047(4) -0.022(4) 0.007(3) -0.012(4)
N1_11 0.0183(19) 0.026(2) 0.028(2) -0.0117(17) 0.0016(17) -0.0016(16)
N2_11 0.042(3) 0.025(2) 0.026(2) -0.0080(18) 0.008(2) -0.007(2)
C1_11 0.025(2) 0.032(3) 0.022(3) -0.012(2) 0.001(2) -0.005(2)
C2_11 0.029(3) 0.041(3) 0.032(3) -0.017(2) 0.010(2) -0.008(2)
C3_11 0.040(3) 0.032(3) 0.025(3) -0.009(2) 0.009(2) -0.007(2)
C4_11 0.033(3) 0.038(3) 0.039(3) -0.019(3) 0.016(3) -0.010(2)
C5_11 0.074(5) 0.037(3) 0.055(4) -0.015(3) 0.036(4) -0.019(3)
C6_11 0.025(3) 0.031(3) 0.026(3) -0.015(2) 0.008(2) -0.008(2)
C7_11 0.026(3) 0.038(3) 0.023(3) -0.018(2) 0.006(2) -0.008(2)
C8_11 0.041(3) 0.049(4) 0.035(3) -0.025(3) 0.015(3) -0.023(3)
C9_11 0.049(4) 0.033(3) 0.043(4) -0.022(3) 0.017(3) -0.015(3)
C10_11 0.031(3) 0.032(3) 0.034(3) -0.011(2) 0.011(2) -0.006(2)
C11_11 0.024(3) 0.026(3) 0.033(3) -0.007(2) 0.008(2) -0.005(2)
C12_11 0.036(3) 0.041(3) 0.026(3) -0.014(2) -0.001(2) -0.009(3)
C13_11 0.039(4) 0.106(7) 0.027(4) -0.018(4) 0.004(3) -0.008(4)
C14_11 0.040(4) 0.071(5) 0.040(4) -0.023(3) -0.001(3) -0.005(3)
C15_11 0.026(3) 0.030(3) 0.034(3) -0.008(2) -0.001(2) -0.003(2)
C16_11 0.041(4) 0.050(4) 0.068(5) -0.021(4) -0.017(4) 0.007(3)
C17_11 0.049(4) 0.042(3) 0.031(3) -0.015(3) 0.003(3) -0.019(3)
C18_11 0.051(4) 0.025(3) 0.021(3) -0.003(2) 0.011(3) -0.003(2)
C19_11 0.089(6) 0.032(3) 0.031(3) -0.010(3) -0.004(4) 0.013(3)
C20_11 0.114(8) 0.050(4) 0.030(4) -0.014(3) -0.013(4) 0.029(5)
C21_11 0.092(6) 0.029(3) 0.043(4) -0.008(3) -0.002(4) 0.018(4)
C22_11 0.076(5) 0.030(3) 0.035(3) -0.011(3) 0.013(3) -0.007(3)
C23_11 0.046(4) 0.028(3) 0.033(3) -0.012(2) 0.011(3) -0.009(2)
C24_11 0.136(10) 0.053(5) 0.035(4) -0.024(4) -0.047(5) 0.042(5)
C25_11 0.181(14) 0.120(9) 0.043(5) -0.048(6) -0.033(7) 0.068(9)
C26_11 0.156(13) 0.075(7) 0.076(7) -0.042(6) -0.050(8) -0.002(7)
C27_11 0.039(3) 0.029(3) 0.049(4) -0.016(3) 0.002(3) -0.009(2)
C28_11 0.045(4) 0.043(4) 0.122(8) -0.036(5) 0.007(5) -0.014(3)
C29_11 0.063(5) 0.047(4) 0.041(4) -0.026(3) -0.006(3) 0.008(3)
N1_12 0.025(2) 0.023(2) 0.025(2) -0.0058(17) -0.0041(17) -0.0026(17)
N2_12 0.022(2) 0.023(2) 0.023(2) -0.0078(17) -0.0023(17) -0.0018(16)
C1_12 0.026(3) 0.036(3) 0.022(3) -0.009(2) -0.007(2) -0.005(2)
C2_12 0.027(3) 0.036(3) 0.022(3) -0.012(2) -0.001(2) -0.003(2)
C3_12 0.023(3) 0.035(3) 0.027(3) -0.013(2) -0.004(2) -0.004(2)
C4_12 0.045(4) 0.036(3) 0.026(3) -0.014(2) -0.002(3) -0.002(3)
C5_12 0.055(4) 0.032(3) 0.025(3) -0.005(2) -0.004(3) -0.001(3)
C6_12 0.036(3) 0.028(3) 0.021(3) -0.007(2) 0.000(2) -0.006(2)
C7_12 0.028(3) 0.031(3) 0.032(3) -0.011(2) -0.007(2) -0.002(2)
C8_12 0.039(3) 0.036(3) 0.036(3) -0.014(2) -0.007(3) 0.001(3)
C9_12 0.055(4) 0.028(3) 0.037(3) -0.015(2) -0.007(3) 0.002(3)
C10_12 0.043(3) 0.029(3) 0.031(3) -0.009(2) -0.005(3) -0.011(2)
C11_12 0.031(3) 0.036(3) 0.026(3) -0.008(2) -0.008(2) -0.010(2)
C12_12 0.023(3) 0.040(3) 0.054(4) -0.021(3) -0.006(3) 0.000(2)
C13_12 0.042(4) 0.084(6) 0.063(5) -0.041(5) -0.017(4) -0.008(4)
C14_12 0.039(4) 0.068(5) 0.068(5) -0.036(4) 0.014(4) -0.021(3)
C15_12 0.034(3) 0.037(3) 0.037(3) -0.014(3) 0.005(3) -0.016(2)
C16_12 0.045(4) 0.050(4) 0.045(4) -0.011(3) 0.005(3) -0.014(3)
C17_12 0.033(3) 0.041(3) 0.045(4) -0.018(3) -0.008(3) -0.005(3)
C18_12 0.037(3) 0.024(2) 0.019(2) -0.0113(19) -0.003(2) -0.010(2)
C19_12 0.027(3) 0.036(3) 0.032(3) -0.013(2) -0.004(2) -0.009(2)
C20_12 0.035(3) 0.040(3) 0.035(3) -0.011(3) 0.000(3) -0.015(3)
C21_12 0.049(4) 0.028(3) 0.038(3) -0.011(2) 0.000(3) -0.017(3)
C22_12 0.040(3) 0.025(3) 0.029(3) -0.011(2) -0.005(2) -0.006(2)
C23_12 0.031(3) 0.032(3) 0.022(3) -0.012(2) -0.001(2) -0.006(2)
C24_12 0.026(3) 0.042(3) 0.057(4) -0.010(3) -0.001(3) -0.008(3)
C25_12 0.040(4) 0.085(6) 0.056(5) -0.030(4) -0.008(4) 0.004(4)
C26_12 0.036(4) 0.078(6) 0.081(6) -0.052(5) 0.001(4) -0.008(4)
C27_12 0.029(3) 0.031(3) 0.034(3) -0.012(2) 0.001(2) -0.003(2)
C28_12 0.037(3) 0.044(4) 0.066(5) -0.028(3) 0.010(3) -0.004(3)
C29_12 0.035(3) 0.039(3) 0.043(4) -0.011(3) -0.011(3) -0.010(3)
C1_13 0.048(4) 0.119(6) 0.060(5) -0.039(5) 0.018(4) 0.002(4)
C2_13 0.060(5) 0.131(7) 0.069(5) -0.047(5) 0.052(4) -0.023(5)
C3_13 0.115(9) 0.119(8) 0.105(9) -0.011(6) 0.081(6) -0.002(7)
C4_13 0.072(7) 0.174(10) 0.113(10) 0.003(9) 0.043(6) 0.050(8)
C5_13 0.051(6) 0.235(13) 0.073(7) -0.060(8) 0.016(5) 0.022(8)
C6_13 0.042(4) 0.173(9) 0.076(6) -0.071(6) 0.021(4) -0.010(5)
C7_13 0.089(8) 0.174(11) 0.090(8) -0.024(8) 0.028(6) 0.042(8)
C1_14 0.085(6) 0.080(6) 0.080(6) 0.010(5) 0.015(5) -0.032(5)
C2_14 0.103(7) 0.094(7) 0.078(7) -0.002(5) 0.021(5) -0.052(5)
C3_14 0.092(6) 0.121(9) 0.078(6) -0.026(6) 0.032(5) -0.051(6)
C4_14 0.095(7) 0.097(7) 0.072(6) -0.022(5) 0.027(5) -0.034(6)
C5_14 0.081(6) 0.090(7) 0.097(8) -0.016(6) 0.018(5) -0.022(5)
C6_14 0.090(7) 0.100(8) 0.098(8) -0.014(6) 0.016(6) -0.029(6)
C7_14 0.115(9) 0.109(10) 0.162(14) 0.038(9) -0.012(9) -0.017(8)
C1_15 0.043(4) 0.077(4) 0.056(4) -0.034(3) -0.015(3) -0.007(3)
C2_15 0.059(5) 0.110(6) 0.055(5) -0.002(4) -0.020(4) -0.023(5)
C3_15 0.085(7) 0.082(6) 0.109(8) -0.005(6) -0.054(5) -0.022(5)
C4_15 0.076(7) 0.091(6) 0.150(10) -0.076(6) -0.067(5) 0.024(5)
C5_15 0.049(5) 0.147(8) 0.101(8) -0.080(6) -0.008(5) 0.008(6)
C6_15 0.040(4) 0.085(5) 0.057(4) -0.018(4) -0.009(3) -0.018(4)
C7_15 0.113(9) 0.143(9) 0.147(11) -0.115(9) -0.070(8) 0.051(8)
C1_16 0.074(16) 0.031(10) 0.064(9) -0.010(8) 0.001(9) 0.010(9)
C2_16 0.077(17) 0.036(11) 0.067(10) 0.001(9) 0.004(9) 0.001(9)
C3_16 0.064(14) 0.055(16) 0.071(10) -0.008(10) 0.009(10) 0.002(10)
C4_16 0.056(11) 0.061(16) 0.069(13) -0.021(13) 0.012(9) 0.003(11)
C5_16 0.059(11) 0.052(14) 0.068(13) -0.028(12) 0.013(8) 0.009(10)
C6_16 0.077(15) 0.039(11) 0.075(12) -0.026(10) 0.013(10) 0.003(9)
C7_16 0.086(13) 0.074(12) 0.089(12) -0.042(10) 0.016(10) -0.014(10)
C1_17 0.055(6) 0.160(10) 0.126(9) -0.030(7) 0.015(7) 0.012(7)
C2_17 0.064(7) 0.214(14) 0.112(9) -0.003(8) 0.020(8) 0.022(9)
C3_17 0.065(7) 0.253(15) 0.074(8) -0.014(8) -0.012(6) 0.055(10)
C4_17 0.079(8) 0.224(14) 0.128(10) -0.069(10) 0.001(9) 0.040(10)
C5_17 0.152(14) 0.156(12) 0.147(10) -0.037(9) 0.003(12) 0.017(12)
C6_17 0.088(8) 0.163(10) 0.066(7) -0.013(6) 0.018(6) 0.017(9)
C7_17 0.037(6) 0.28(2) 0.37(2) -0.21(2) 0.016(12) -0.015(10)
C1_18 0.048(7) 0.036(7) 0.108(10) -0.013(10) -0.003(8) 0.006(5)
C2_18 0.045(9) 0.043(12) 0.165(13) -0.019(14) 0.008(11) -0.009(8)
C3_18 0.050(8) 0.061(10) 0.151(12) 0.011(11) 0.044(10) 0.002(8)
C4_18 0.078(11) 0.056(14) 0.087(11) 0.009(10) 0.042(9) 0.008(10)
C5_18 0.066(9) 0.060(9) 0.084(8) -0.027(8) 0.029(7) -0.021(8)
C6_18 0.041(8) 0.057(12) 0.088(8) -0.031(9) 0.029(7) -0.011(8)
C7_18 0.16(3) 0.050(16) 0.112(12) -0.024(15) -0.043(13) 0.027(17)
C1_19 0.059(5) 0.122(7) 0.077(5) -0.039(5) 0.007(5) -0.026(5)
C2_19 0.055(6) 0.107(8) 0.133(9) 0.005(6) 0.014(6) -0.013(6)
C3_19 0.108(11) 0.154(11) 0.164(11) -0.030(9) 0.038(11) -0.009(10)
C4_19 0.073(8) 0.202(13) 0.167(11) -0.052(10) 0.026(10) -0.030(9)
C5_19 0.071(8) 0.206(13) 0.099(9) -0.047(8) 0.009(7) -0.027(9)
C6_19 0.067(7) 0.194(11) 0.057(5) -0.036(6) 0.003(5) -0.050(7)
C7_19 0.099(9) 0.196(13) 0.133(11) -0.122(11) -0.005(8) -0.044(9)
C1_20 0.068(10) 0.034(11) 0.31(3) -0.008(17) 0.013(16) -0.010(9)
C2_20 0.036(9) 0.046(19) 0.36(3) 0.00(2) 0.002(18) -0.005(10)
C3_20 0.061(12) 0.067(14) 0.36(3) -0.02(2) -0.052(19) -0.017(12)
C4_20 0.080(14) 0.053(15) 0.31(3) -0.054(19) -0.043(17) -0.022(11)
C5_20 0.054(11) 0.039(9) 0.28(3) -0.041(15) -0.044(15) 0.007(8)
C6_20 0.042(9) 0.026(12) 0.27(2) -0.026(16) -0.015(15) -0.005(8)
C7_20 0.15(3) 0.06(2) 0.30(3) -0.01(2) 0.07(2) -0.04(2)

loop_
_atom_type_symbol
_atom_type_description
_atom_type_scat_dispersion_real
_atom_type_scat_dispersion_imag
_atom_type_scat_source
C C 0.0181 0.0091 'International Tables Vol C Tables 4.2.6.8 and 6.1.1.4'
H H 0.0000 0.0000 'International Tables Vol C Tables 4.2.6.8 and 6.1.1.4'
Zn Zn -1.5491 0.6778 'International Tables Vol C Tables 4.2.6.8 and 6.1.1.4'
N N 0.0311 0.0180 'International Tables Vol C Tables 4.2.6.8 and 6.1.1.4'

loop_
_geom_angle_atom_site_label_1
_geom_angle_atom_site_label_2
_geom_angle_atom_site_label_3
_geom_angle
_geom_angle_site_symmetry_1
_geom_angle_site_symmetry_3
_geom_angle_publ_flag
N2_7 Zn1 N1_7 100.32(19) . . ?
N2_7 Zn1 N1_1 117.3(2) . . ?
N1_7 Zn1 N1_1 119.6(2) . . ?
N2_7 Zn1 N3_3 114.1(2) . . ?
N1_7 Zn1 N3_3 109.4(2) . . ?
N1_1 Zn1 N3_3 96.7(2) . . ?
N1_8 Zn2 N1_2 114.9(2) . . ?
N1_8 Zn2 N2_8 99.62(19) . . ?
N1_2 Zn2 N2_8 123.1(2) . . ?
N1_8 Zn2 N3_1 111.8(2) . . ?
N1_2 Zn2 N3_1 99.4(2) . . ?
N2_8 Zn2 N3_1 108.3(2) . . ?
N2_9 Zn3 N1_9 100.67(19) . . ?
N2_9 Zn3 N1_3 114.0(2) . . ?
N1_9 Zn3 N1_3 120.5(2) . . ?
N2_9 Zn3 N3_2 109.9(2) . . ?
N1_9 Zn3 N3_2 112.3(2) . . ?
N1_3 Zn3 N3_2 99.7(2) . . ?
N2_10 Zn4 N1_10 100.8(2) . . ?
N2_10 Zn4 N3_6 118.5(2) . . ?
N1_10 Zn4 N3_6 117.4(2) . . ?
N2_10 Zn4 N1_4 109.3(2) . . ?
N1_10 Zn4 N1_4 113.5(2) . . ?
N3_6 Zn4 N1_4 97.9(2) . . ?
N3_4 Zn5 N1_11 118.0(2) . . ?
N3_4 Zn5 N2_11 119.4(2) . . ?
N1_11 Zn5 N2_11 100.70(19) . . ?
N3_4 Zn5 N1_5 98.1(2) . . ?
N1_11 Zn5 N1_5 110.5(2) . . ?
N2_11 Zn5 N1_5 110.3(2) . . ?
N2_12 Zn6 N1_12 99.58(18) . . ?
N2_12 Zn6 N3_5 119.6(2) . . ?
N1_12 Zn6 N3_5 119.3(2) . . ?
N2_12 Zn6 N1_6 109.7(2) . . ?
N1_12 Zn6 N1_6 109.8(2) . . ?
N3_5 Zn6 N1_6 98.9(2) . . ?
N2_1 N1_1 Zn1 123.3(4) . . ?
N3_1 N2_1 N1_1 178.0(7) . . ?
N2_1 N3_1 Zn2 158.3(5) . . ?
N2_2 N1_2 Zn2 122.7(4) . . ?
N3_2 N2_2 N1_2 179.1(7) . . ?
N2_2 N3_2 Zn3 164.7(6) . . ?
N2_3 N1_3 Zn3 124.8(4) . . ?
N3_3 N2_3 N1_3 178.9(7) . . ?
N2_3 N3_3 Zn1 162.9(5) . . ?
N2_4 N1_4 Zn4 163.4(6) . . ?
N1_4 N2_4 N3_4 177.4(7) . . ?
N2_4 N3_4 Zn5 129.8(4) . . ?
N2_5 N1_5 Zn5 166.2(6) . . ?
N1_5 N2_5 N3_5 177.9(7) . . ?
N2_5 N3_5 Zn6 121.9(4) . . ?
N2_6 N1_6 Zn6 157.7(6) . . ?
N1_6 N2_6 N3_6 179.2(8) . . ?
N2_6 N3_6 Zn4 121.1(4) . . ?
C1_7 N1_7 C6_7 120.0(5) . . ?
C1_7 N1_7 Zn1 119.2(4) . . ?
C6_7 N1_7 Zn1 120.5(3) . . ?
C3_7 N2_7 C18_7 119.3(5) . . ?
C3_7 N2_7 Zn1 119.5(4) . . ?
C18_7 N2_7 Zn1 121.2(3) . . ?
N1_7 C1_7 C2_7 123.6(5) . . ?
N1_7 C1_7 C4_7 119.3(6) . . ?
C2_7 C1_7 C4_7 117.1(5) . . ?
C1_7 C2_7 C3_7 131.9(5) . . ?
N2_7 C3_7 C2_7 123.0(5) . . ?
N2_7 C3_7 C5_7 119.3(5) . . ?
C2_7 C3_7 C5_7 117.8(5) . . ?
C7_7 C6_7 C11_7 121.2(6) . . ?
C7_7 C6_7 N1_7 120.2(5) . . ?
C11_7 C6_7 N1_7 118.4(6) . . ?
C8_7 C7_7 C6_7 118.1(6) . . ?
C8_7 C7_7 C12_7 118.7(6) . . ?
C6_7 C7_7 C12_7 123.2(5) . . ?
C9_7 C8_7 C7_7 122.0(7) . . ?
C10_7 C9_7 C8_7 119.2(6) . . ?
C9_7 C10_7 C11_7 121.6(6) . . ?
C10_7 C11_7 C6_7 117.8(6) . . ?
C10_7 C11_7 C15'_7 123.4(12) . . ?
C6_7 C11_7 C15'_7 118.6(12) . . ?
C10_7 C11_7 C15_7 116.1(14) . . ?
C6_7 C11_7 C15_7 125.8(14) . . ?
C7_7 C12_7 C14_7 109.4(6) . . ?
C7_7 C12_7 C13_7 111.1(6) . . ?
C14_7 C12_7 C13_7 111.2(6) . . ?
C11_7 C15_7 C16_7 112(2) . . ?
C11_7 C15_7 C17_7 112(3) . . ?
C16_7 C15_7 C17_7 109.8(15) . . ?
C11_7 C15'_7 C16'_7 113.9(19) . . ?
C11_7 C15'_7 C17'_7 111(2) . . ?
C16'_7 C15'_7 C17'_7 110.6(12) . . ?
C19_7 C18_7 C23_7 120.7(5) . . ?
C19_7 C18_7 N2_7 120.0(5) . . ?
C23_7 C18_7 N2_7 119.3(5) . . ?
C20_7 C19_7 C18_7 118.3(5) . . ?
C20_7 C19_7 C24_7 119.5(5) . . ?
C18_7 C19_7 C24_7 122.2(5) . . ?
C21_7 C20_7 C19_7 121.5(6) . . ?
C20_7 C21_7 C22_7 119.9(6) . . ?
C21_7 C22_7 C23_7 121.4(6) . . ?
C22_7 C23_7 C18_7 118.2(5) . . ?
C22_7 C23_7 C27_7 120.1(5) . . ?
C18_7 C23_7 C27_7 121.8(5) . . ?
C25_7 C24_7 C19_7 113.2(5) . . ?
C25_7 C24_7 C26_7 111.1(6) . . ?
C19_7 C24_7 C26_7 109.1(5) . . ?
C29_7 C27_7 C23_7 110.8(6) . . ?
C29_7 C27_7 C28_7 109.3(6) . . ?
C23_7 C27_7 C28_7 110.7(6) . . ?
C1_8 N1_8 C6_8 119.9(5) . . ?
C1_8 N1_8 Zn2 118.9(4) . . ?
C6_8 N1_8 Zn2 121.2(4) . . ?
C3_8 N2_8 C18_8 120.6(5) . . ?
C3_8 N2_8 Zn2 118.1(4) . . ?
C18_8 N2_8 Zn2 121.3(4) . . ?
N1_8 C1_8 C2_8 123.7(5) . . ?
N1_8 C1_8 C4_8 118.7(5) . . ?
C2_8 C1_8 C4_8 117.6(5) . . ?
C1_8 C2_8 C3_8 130.2(6) . . ?
N2_8 C3_8 C2_8 124.8(5) . . ?
N2_8 C3_8 C5_8 119.2(5) . . ?
C2_8 C3_8 C5_8 116.1(5) . . ?
C11_8 C6_8 C7_8 121.0(5) . . ?
C11_8 C6_8 N1_8 118.1(5) . . ?
C7_8 C6_8 N1_8 120.8(5) . . ?
C8_8 C7_8 C6_8 118.5(6) . . ?
C8_8 C7_8 C12_8 119.5(6) . . ?
C6_8 C7_8 C12_8 121.8(5) . . ?
C7_8 C8_8 C9_8 121.1(6) . . ?
C10_8 C9_8 C8_8 119.9(6) . . ?
C9_8 C10_8 C11_8 121.7(6) . . ?
C10_8 C11_8 C6_8 117.8(6) . . ?
C10_8 C11_8 C15_8 120.6(6) . . ?
C6_8 C11_8 C15_8 121.7(5) . . ?
C7_8 C12_8 C14_8 110.4(5) . . ?
C7_8 C12_8 C13_8 112.4(5) . . ?
C14_8 C12_8 C13_8 109.7(5) . . ?
C17_8 C15_8 C11_8 112.3(6) . . ?
C17_8 C15_8 C16_8 110.0(6) . . ?
C11_8 C15_8 C16_8 110.3(6) . . ?
C19_8 C18_8 C23_8 121.4(5) . . ?
C19_8 C18_8 N2_8 120.5(5) . . ?
C23_8 C18_8 N2_8 118.0(5) . . ?
C18_8 C19_8 C20_8 118.3(6) . . ?
C18_8 C19_8 C24_8 122.2(5) . . ?
C20_8 C19_8 C24_8 119.3(5) . . ?
C21_8 C20_8 C19_8 121.0(6) . . ?
C22_8 C21_8 C20_8 120.0(6) . . ?
C21_8 C22_8 C23_8 122.2(6) . . ?
C22_8 C23_8 C18_8 116.9(5) . . ?
C22_8 C23_8 C27_8 121.1(6) . . ?
C18_8 C23_8 C27_8 122.0(5) . . ?
C26_8 C24_8 C19_8 110.5(5) . . ?
C26_8 C24_8 C25_8 108.9(6) . . ?
C19_8 C24_8 C25_8 112.8(6) . . ?
C23_8 C27_8 C28_8 111.3(7) . . ?
C23_8 C27_8 C29_8 113.0(6) . . ?
C28_8 C27_8 C29_8 111.2(6) . . ?
C1_9 N1_9 C6_9 119.7(5) . . ?
C1_9 N1_9 Zn3 117.7(4) . . ?
C6_9 N1_9 Zn3 122.6(4) . . ?
C3_9 N2_9 C18_9 118.3(4) . . ?
C3_9 N2_9 Zn3 119.5(4) . . ?
C18_9 N2_9 Zn3 122.2(3) . . ?
N1_9 C1_9 C2_9 125.1(5) . . ?
N1_9 C1_9 C4_9 118.1(5) . . ?
C2_9 C1_9 C4_9 116.8(5) . . ?
C1_9 C2_9 C3_9 130.7(5) . . ?
N2_9 C3_9 C2_9 123.2(5) . . ?
N2_9 C3_9 C5_9 120.6(5) . . ?
C2_9 C3_9 C5_9 116.2(5) . . ?
C7_9 C6_9 C11_9 121.5(6) . . ?
C7_9 C6_9 N1_9 120.6(6) . . ?
C11_9 C6_9 N1_9 117.9(5) . . ?
C8_9 C7_9 C6_9 118.4(6) . . ?
C8_9 C7_9 C12_9 119.4(6) . . ?
C6_9 C7_9 C12_9 122.2(6) . . ?
C9_9 C8_9 C7_9 121.2(6) . . ?
C10_9 C9_9 C8_9 119.2(7) . . ?
C9_9 C10_9 C11_9 122.2(7) . . ?
C6_9 C11_9 C10_9 117.4(6) . . ?
C6_9 C11_9 C15_9 123.1(5) . . ?
C10_9 C11_9 C15_9 119.5(6) . . ?
C7_9 C12_9 C13_9 114.2(6) . . ?
C7_9 C12_9 C14_9 110.8(6) . . ?
C13_9 C12_9 C14_9 109.8(6) . . ?
C11_9 C15_9 C17_9 112.2(6) . . ?
C11_9 C15_9 C16_9 111.4(6) . . ?
C17_9 C15_9 C16_9 109.6(7) . . ?
C19_9 C18_9 C23_9 121.1(5) . . ?
C19_9 C18_9 N2_9 120.8(5) . . ?
C23_9 C18_9 N2_9 118.0(5) . . ?
C20_9 C19_9 C18_9 117.7(5) . . ?
C20_9 C19_9 C24_9 120.5(5) . . ?
C18_9 C19_9 C24_9 121.7(5) . . ?
C21_9 C20_9 C19_9 121.7(6) . . ?
C20_9 C21_9 C22_9 120.1(5) . . ?
C21_9 C22_9 C23_9 121.1(5) . . ?
C22_9 C23_9 C18_9 117.9(5) . . ?
C22_9 C23_9 C27_9 120.9(5) . . ?
C18_9 C23_9 C27_9 121.2(5) . . ?
C19_9 C24_9 C25_9 113.2(5) . . ?
C19_9 C24_9 C26_9 110.0(5) . . ?
C25_9 C24_9 C26_9 110.3(6) . . ?
C23_9 C27_9 C28_9 110.6(5) . . ?
C23_9 C27_9 C29_9 111.8(5) . . ?
C28_9 C27_9 C29_9 110.8(6) . . ?
C1_10 N1_10 C6_10 119.5(5) . . ?
C1_10 N1_10 Zn4 117.9(4) . . ?
C6_10 N1_10 Zn4 122.5(3) . . ?
C3_10 N2_10 C18_10 119.3(5) . . ?
C3_10 N2_10 Zn4 119.7(4) . . ?
C18_10 N2_10 Zn4 120.7(4) . . ?
N1_10 C1_10 C2_10 125.2(5) . . ?
N1_10 C1_10 C4_10 118.4(5) . . ?
C2_10 C1_10 C4_10 116.3(5) . . ?
C1_10 C2_10 C3_10 130.6(5) . . ?
N2_10 C3_10 C2_10 123.9(5) . . ?
N2_10 C3_10 C5_10 119.7(6) . . ?
C2_10 C3_10 C5_10 116.4(5) . . ?
C7_10 C6_10 C11_10 120.2(5) . . ?
C7_10 C6_10 N1_10 119.7(5) . . ?
C11_10 C6_10 N1_10 120.1(5) . . ?
C8_10 C7_10 C6_10 118.4(5) . . ?
C8_10 C7_10 C12_10 119.6(6) . . ?
C6_10 C7_10 C12_10 122.1(6) . . ?
C9_10 C8_10 C7_10 121.3(6) . . ?
C10_10 C9_10 C8_10 120.1(6) . . ?
C9_10 C10_10 C11_10 121.0(6) . . ?
C10_10 C11_10 C6_10 119.0(5) . . ?
C10_10 C11_10 C15_10 119.3(5) . . ?
C6_10 C11_10 C15_10 121.7(5) . . ?
C14_10 C12_10 C7_10 111.2(6) . . ?
C14_10 C12_10 C13_10 109.6(6) . . ?
C7_10 C12_10 C13_10 110.5(6) . . ?
C17_10 C15_10 C11_10 111.0(5) . . ?
C17_10 C15_10 C16_10 109.6(5) . . ?
C11_10 C15_10 C16_10 111.3(5) . . ?
C23_10 C18_10 C19_10 121.7(6) . . ?
C23_10 C18_10 N2_10 120.6(6) . . ?
C19_10 C18_10 N2_10 117.6(6) . . ?
C20_10 C19_10 C18_10 116.9(7) . . ?
C20_10 C19_10 C24_10 121.2(7) . . ?
C18_10 C19_10 C24_10 121.9(6) . . ?
C21_10 C20_10 C19_10 121.6(8) . . ?
C22_10 C21_10 C20_10 120.3(7) . . ?
C21_10 C22_10 C23_10 122.2(7) . . ?
C18_10 C23_10 C22_10 117.2(7) . . ?
C18_10 C23_10 C27_10 123.6(6) . . ?
C22_10 C23_10 C27_10 119.2(7) . . ?
C26_10 C24_10 C19_10 112.9(7) . . ?
C26_10 C24_10 C25_10 110.4(7) . . ?
C19_10 C24_10 C25_10 112.7(9) . . ?
C23_10 C27_10 C28_10 113.3(8) . . ?
C23_10 C27_10 C29_10 111.2(6) . . ?
C28_10 C27_10 C29_10 109.5(7) . . ?
C1_11 N1_11 C6_11 118.2(4) . . ?
C1_11 N1_11 Zn5 118.4(4) . . ?
C6_11 N1_11 Zn5 123.3(3) . . ?
C3_11 N2_11 C18_11 120.0(5) . . ?
C3_11 N2_11 Zn5 118.0(4) . . ?
C18_11 N2_11 Zn5 122.0(4) . . ?
N1_11 C1_11 C2_11 124.0(5) . . ?
N1_11 C1_11 C4_11 118.4(5) . . ?
C2_11 C1_11 C4_11 117.6(5) . . ?
C1_11 C2_11 C3_11 131.1(5) . . ?
N2_11 C3_11 C2_11 124.5(5) . . ?
N2_11 C3_11 C5_11 118.8(5) . . ?
C2_11 C3_11 C5_11 116.7(5) . . ?
C7_11 C6_11 C11_11 121.2(5) . . ?
C7_11 C6_11 N1_11 118.8(5) . . ?
C11_11 C6_11 N1_11 120.0(5) . . ?
C6_11 C7_11 C8_11 118.6(6) . . ?
C6_11 C7_11 C12_11 122.0(5) . . ?
C8_11 C7_11 C12_11 119.4(5) . . ?
C9_11 C8_11 C7_11 121.1(6) . . ?
C8_11 C9_11 C10_11 119.6(6) . . ?
C9_11 C10_11 C11_11 121.5(6) . . ?
C10_11 C11_11 C6_11 117.7(5) . . ?
C10_11 C11_11 C15_11 120.7(5) . . ?
C6_11 C11_11 C15_11 121.6(5) . . ?
C14_11 C12_11 C7_11 112.4(6) . . ?
C14_11 C12_11 C13_11 111.0(6) . . ?
C7_11 C12_11 C13_11 110.7(5) . . ?
C16_11 C15_11 C11_11 112.5(5) . . ?
C16_11 C15_11 C17_11 110.1(6) . . ?
C11_11 C15_11 C17_11 109.8(5) . . ?
C19_11 C18_11 C23_11 120.4(6) . . ?
C19_11 C18_11 N2_11 119.8(6) . . ?
C23_11 C18_11 N2_11 119.8(5) . . ?
C18_11 C19_11 C20_11 118.7(7) . . ?
C18_11 C19_11 C24_11 121.3(6) . . ?
C20_11 C19_11 C24_11 120.1(7) . . ?
C21_11 C20_11 C19_11 121.8(8) . . ?
C20_11 C21_11 C22_11 118.7(7) . . ?
C21_11 C22_11 C23_11 122.1(7) . . ?
C22_11 C23_11 C18_11 118.4(6) . . ?
C22_11 C23_11 C27_11 119.5(6) . . ?
C18_11 C23_11 C27_11 122.1(5) . . ?
C26_11 C24_11 C19_11 110.6(8) . . ?
C26_11 C24_11 C25_11 113.5(9) . . ?
C19_11 C24_11 C25_11 108.4(9) . . ?
C23_11 C27_11 C29_11 110.1(6) . . ?
C23_11 C27_11 C28_11 112.0(6) . . ?
C29_11 C27_11 C28_11 110.0(6) . . ?
C1_12 N1_12 C6_12 120.6(5) . . ?
C1_12 N1_12 Zn6 118.6(4) . . ?
C6_12 N1_12 Zn6 120.7(4) . . ?
C3_12 N2_12 C18_12 119.0(4) . . ?
C3_12 N2_12 Zn6 119.0(4) . . ?
C18_12 N2_12 Zn6 122.0(3) . . ?
N1_12 C1_12 C2_12 124.0(5) . . ?
N1_12 C1_12 C5_12 119.4(5) . . ?
C2_12 C1_12 C5_12 116.6(5) . . ?
C3_12 C2_12 C1_12 130.7(5) . . ?
N2_12 C3_12 C2_12 123.9(5) . . ?
N2_12 C3_12 C4_12 119.2(5) . . ?
C2_12 C3_12 C4_12 116.8(5) . . ?
C11_12 C6_12 C7_12 120.4(5) . . ?
C11_12 C6_12 N1_12 120.9(5) . . ?
C7_12 C6_12 N1_12 118.5(5) . . ?
C8_12 C7_12 C6_12 118.2(5) . . ?
C8_12 C7_12 C12_12 121.6(6) . . ?
C6_12 C7_12 C12_12 120.2(5) . . ?
C7_12 C8_12 C9_12 122.1(6) . . ?
C8_12 C9_12 C10_12 119.2(6) . . ?
C9_12 C10_12 C11_12 120.9(5) . . ?
C6_12 C11_12 C10_12 119.0(6) . . ?
C6_12 C11_12 C15_12 122.3(5) . . ?
C10_12 C11_12 C15_12 118.7(5) . . ?
C7_12 C12_12 C14_12 112.8(5) . . ?
C7_12 C12_12 C13_12 112.5(6) . . ?
C14_12 C12_12 C13_12 110.5(6) . . ?
C16_12 C15_12 C17_12 110.9(5) . . ?
C16_12 C15_12 C11_12 114.0(5) . . ?
C17_12 C15_12 C11_12 108.3(5) . . ?
C23_12 C18_12 C19_12 121.4(5) . . ?
C23_12 C18_12 N2_12 121.1(5) . . ?
C19_12 C18_12 N2_12 117.4(5) . . ?
C20_12 C19_12 C18_12 117.9(5) . . ?
C20_12 C19_12 C24_12 119.7(5) . . ?
C18_12 C19_12 C24_12 122.4(5) . . ?
C21_12 C20_12 C19_12 121.2(6) . . ?
C20_12 C21_12 C22_12 120.6(5) . . ?
C21_12 C22_12 C23_12 120.5(6) . . ?
C18_12 C23_12 C22_12 118.4(5) . . ?
C18_12 C23_12 C27_12 122.7(5) . . ?
C22_12 C23_12 C27_12 119.0(5) . . ?
C19_12 C24_12 C25_12 110.9(6) . . ?
C19_12 C24_12 C26_12 111.4(6) . . ?
C25_12 C24_12 C26_12 109.6(6) . . ?
C23_12 C27_12 C28_12 113.8(5) . . ?
C23_12 C27_12 C29_12 110.1(5) . . ?
C28_12 C27_12 C29_12 110.3(5) . . ?
C6_13 C1_13 C2_13 120.2(8) . . ?
C6_13 C1_13 C7_13 118.7(11) . . ?
C2_13 C1_13 C7_13 120.9(10) . . ?
C3_13 C2_13 C1_13 119.9(8) . . ?
C2_13 C3_13 C4_13 119.9(9) . . ?
C5_13 C4_13 C3_13 120.6(8) . . ?
C4_13 C5_13 C6_13 119.0(8) . . ?
C1_13 C6_13 C5_13 120.2(8) . . ?
C6_14 C1_14 C2_14 118.4(8) . . ?
C6_14 C1_14 C7_14 124.4(12) . . ?
C2_14 C1_14 C7_14 117.2(12) . . ?
C3_14 C2_14 C1_14 119.7(8) . . ?
C2_14 C3_14 C4_14 120.5(8) . . ?
C3_14 C4_14 C5_14 119.9(8) . . ?
C6_14 C5_14 C4_14 119.5(8) . . ?
C5_14 C6_14 C1_14 121.8(8) . . ?
C2_15 C1_15 C6_15 120.5(7) . . ?
C2_15 C1_15 C7_15 118.7(10) . . ?
C6_15 C1_15 C7_15 120.6(9) . . ?
C1_15 C2_15 C3_15 120.7(7) . . ?
C4_15 C3_15 C2_15 119.4(8) . . ?
C3_15 C4_15 C5_15 120.0(7) . . ?
C6_15 C5_15 C4_15 119.9(7) . . ?
C1_15 C6_15 C5_15 119.4(7) . . ?
C2_16 C1_16 C6_16 119.1(9) . . ?
C2_16 C1_16 C7_16 118.3(17) . . ?
C6_16 C1_16 C7_16 122.6(16) . . ?
C3_16 C2_16 C1_16 120.3(9) . . ?
C2_16 C3_16 C4_16 120.5(9) . . ?
C5_16 C4_16 C3_16 119.1(9) . . ?
C4_16 C5_16 C6_16 120.4(9) . . ?
C5_16 C6_16 C1_16 120.3(9) . . ?
C6_17 C1_17 C2_17 121.5(9) . . ?
C6_17 C1_17 C7_17 129.2(15) . . ?
C2_17 C1_17 C7_17 109.1(15) . . ?
C3_17 C2_17 C1_17 116.0(9) . . ?
C2_17 C3_17 C4_17 124.1(9) . . ?
C3_17 C4_17 C5_17 118.6(9) . . ?
C4_17 C5_17 C6_17 117.4(9) . . ?
C1_17 C6_17 C5_17 122.1(9) . . ?
C6_18 C1_18 C2_18 118.8(10) . . ?
C6_18 C1_18 C7_18 124.0(19) . . ?
C2_18 C1_18 C7_18 117(2) . . ?
C3_18 C2_18 C1_18 119.8(10) . . ?
C2_18 C3_18 C4_18 120.7(10) . . ?
C3_18 C4_18 C5_18 119.3(10) . . ?
C6_18 C5_18 C4_18 119.3(10) . . ?
C1_18 C6_18 C5_18 121.1(10) . . ?
C2_19 C1_19 C6_19 120.1(8) . . ?
C2_19 C1_19 C7_19 118.2(11) . . ?
C6_19 C1_19 C7_19 121.1(11) . . ?
C1_19 C2_19 C3_19 120.7(9) . . ?
C4_19 C3_19 C2_19 119.9(9) . . ?
C5_19 C4_19 C3_19 119.2(9) . . ?
C4_19 C5_19 C6_19 120.8(9) . . ?
C5_19 C6_19 C1_19 119.1(9) . . ?
C6_20 C1_20 C2_20 119.8(10) . . ?
C6_20 C1_20 C7_20 109(2) . . ?
C2_20 C1_20 C7_20 131(2) . . ?
C3_20 C2_20 C1_20 120.0(10) . . ?
C2_20 C3_20 C4_20 119.9(10) . . ?
C5_20 C4_20 C3_20 119.9(10) . . ?
C6_20 C5_20 C4_20 120.0(10) . . ?
C5_20 C6_20 C1_20 120.2(10) . . ?

loop_
_geom_bond_atom_site_label_1
_geom_bond_atom_site_label_2
_geom_bond_distance
_geom_bond_site_symmetry_2
_geom_bond_publ_flag
Zn1 N2_7 1.951(5) . ?
Zn1 N1_7 1.957(4) . ?
Zn1 N1_1 1.986(5) . ?
Zn1 N3_3 2.027(5) . ?
Zn2 N1_8 1.949(5) . ?
Zn2 N1_2 1.952(5) . ?
Zn2 N2_8 1.959(5) . ?
Zn2 N3_1 2.014(5) . ?
Zn3 N2_9 1.945(4) . ?
Zn3 N1_9 1.952(4) . ?
Zn3 N1_3 1.979(5) . ?
Zn3 N3_2 2.027(5) . ?
Zn4 N2_10 1.947(5) . ?
Zn4 N1_10 1.956(5) . ?
Zn4 N3_6 1.996(5) . ?
Zn4 N1_4 2.043(6) . ?
Zn5 N3_4 1.920(5) . ?
Zn5 N1_11 1.950(4) . ?
Zn5 N2_11 1.956(5) . ?
Zn5 N1_5 2.046(5) . ?
Zn6 N2_12 1.953(4) . ?
Zn6 N1_12 1.961(4) . ?
Zn6 N3_5 1.985(5) . ?
Zn6 N1_6 2.031(5) . ?
N1_1 N2_1 1.189(7) . ?
N2_1 N3_1 1.160(7) . ?
N1_2 N2_2 1.191(7) . ?
N2_2 N3_2 1.167(7) . ?
N1_3 N2_3 1.192(7) . ?
N2_3 N3_3 1.147(7) . ?
N1_4 N2_4 1.123(7) . ?
N2_4 N3_4 1.204(7) . ?
N1_5 N2_5 1.127(7) . ?
N2_5 N3_5 1.192(7) . ?
N1_6 N2_6 1.152(7) . ?
N2_6 N3_6 1.181(7) . ?
N1_7 C1_7 1.328(8) . ?
N1_7 C6_7 1.435(7) . ?
N2_7 C3_7 1.331(7) . ?
N2_7 C18_7 1.434(7) . ?
C1_7 C2_7 1.392(9) . ?
C1_7 C4_7 1.508(8) . ?
C2_7 C3_7 1.409(8) . ?
C3_7 C5_7 1.482(8) . ?
C6_7 C7_7 1.400(9) . ?
C6_7 C11_7 1.404(8) . ?
C7_7 C8_7 1.383(9) . ?
C7_7 C12_7 1.524(8) . ?
C8_7 C9_7 1.383(9) . ?
C9_7 C10_7 1.370(11) . ?
C10_7 C11_7 1.401(10) . ?
C11_7 C15'_7 1.50(3) . ?
C11_7 C15_7 1.51(3) . ?
C12_7 C14_7 1.528(11) . ?
C12_7 C13_7 1.533(10) . ?
C15_7 C16_7 1.520(16) . ?
C15_7 C17_7 1.534(16) . ?
C15'_7 C16'_7 1.514(14) . ?
C15'_7 C17'_7 1.533(13) . ?
C18_7 C19_7 1.408(8) . ?
C18_7 C23_7 1.411(8) . ?
C19_7 C20_7 1.392(8) . ?
C19_7 C24_7 1.517(8) . ?
C20_7 C21_7 1.367(9) . ?
C21_7 C22_7 1.385(9) . ?
C22_7 C23_7 1.388(8) . ?
C23_7 C27_7 1.520(8) . ?
C24_7 C25_7 1.511(8) . ?
C24_7 C26_7 1.540(8) . ?
C27_7 C29_7 1.501(11) . ?
C27_7 C28_7 1.539(10) . ?
N1_8 C1_8 1.330(7) . ?
N1_8 C6_8 1.434(7) . ?
N2_8 C3_8 1.321(8) . ?
N2_8 C18_8 1.429(7) . ?
C1_8 C2_8 1.395(8) . ?
C1_8 C4_8 1.517(8) . ?
C2_8 C3_8 1.407(8) . ?
C3_8 C5_8 1.523(8) . ?
C6_8 C11_8 1.402(9) . ?
C6_8 C7_8 1.409(8) . ?
C7_8 C8_8 1.381(8) . ?
C7_8 C12_8 1.519(9) . ?
C8_8 C9_8 1.388(10) . ?
C9_8 C10_8 1.363(10) . ?
C10_8 C11_8 1.400(9) . ?
C11_8 C15_8 1.520(9) . ?
C12_8 C14_8 1.526(9) . ?
C12_8 C13_8 1.547(9) . ?
C15_8 C17_8 1.517(11) . ?
C15_8 C16_8 1.537(11) . ?
C18_8 C19_8 1.403(8) . ?
C18_8 C23_8 1.423(9) . ?
C19_8 C20_8 1.404(8) . ?
C19_8 C24_8 1.521(8) . ?
C20_8 C21_8 1.378(10) . ?
C21_8 C22_8 1.374(9) . ?
C22_8 C23_8 1.401(8) . ?
C23_8 C27_8 1.506(8) . ?
C24_8 C26_8 1.510(9) . ?
C24_8 C25_8 1.532(9) . ?
C27_8 C28_8 1.509(11) . ?
C27_8 C29_8 1.520(12) . ?
N1_9 C1_9 1.337(7) . ?
N1_9 C6_9 1.438(7) . ?
N2_9 C3_9 1.324(7) . ?
N2_9 C18_9 1.442(7) . ?
C1_9 C2_9 1.383(8) . ?
C1_9 C4_9 1.515(8) . ?
C2_9 C3_9 1.421(8) . ?
C3_9 C5_9 1.497(8) . ?
C6_9 C7_9 1.402(8) . ?
C6_9 C11_9 1.403(9) . ?
C7_9 C8_9 1.394(9) . ?
C7_9 C12_9 1.508(10) . ?
C8_9 C9_9 1.393(11) . ?
C9_9 C10_9 1.369(10) . ?
C10_9 C11_9 1.406(9) . ?
C11_9 C15_9 1.518(9) . ?
C12_9 C13_9 1.511(10) . ?
C12_9 C14_9 1.536(10) . ?
C15_9 C17_9 1.531(12) . ?
C15_9 C16_9 1.548(10) . ?
C18_9 C19_9 1.410(8) . ?
C18_9 C23_9 1.418(8) . ?
C19_9 C20_9 1.399(7) . ?
C19_9 C24_9 1.509(8) . ?
C20_9 C21_9 1.372(9) . ?
C21_9 C22_9 1.389(9) . ?
C22_9 C23_9 1.394(7) . ?
C23_9 C27_9 1.527(8) . ?
C24_9 C25_9 1.530(9) . ?
C24_9 C26_9 1.532(9) . ?
C27_9 C28_9 1.531(9) . ?
C27_9 C29_9 1.535(9) . ?
N1_10 C1_10 1.338(7) . ?
N1_10 C6_10 1.433(7) . ?
N2_10 C3_10 1.312(8) . ?
N2_10 C18_10 1.451(8) . ?
C1_10 C2_10 1.384(9) . ?
C1_10 C4_10 1.518(8) . ?
C2_10 C3_10 1.417(9) . ?
C3_10 C5_10 1.521(9) . ?
C6_10 C7_10 1.408(8) . ?
C6_10 C11_10 1.409(8) . ?
C7_10 C8_10 1.396(9) . ?
C7_10 C12_10 1.522(8) . ?
C8_10 C9_10 1.377(9) . ?
C9_10 C10_10 1.372(9) . ?
C10_10 C11_10 1.392(8) . ?
C11_10 C15_10 1.523(8) . ?
C12_10 C14_10 1.506(10) . ?
C12_10 C13_10 1.557(10) . ?
C15_10 C17_10 1.520(8) . ?
C15_10 C16_10 1.542(8) . ?
C18_10 C23_10 1.401(9) . ?
C18_10 C19_10 1.422(10) . ?
C19_10 C20_10 1.407(10) . ?
C19_10 C24_10 1.508(12) . ?
C20_10 C21_10 1.378(12) . ?
C21_10 C22_10 1.350(12) . ?
C22_10 C23_10 1.412(10) . ?
C23_10 C27_10 1.510(11) . ?
C24_10 C26_10 1.504(13) . ?
C24_10 C25_10 1.512(12) . ?
C27_10 C28_10 1.517(11) . ?
C27_10 C29_10 1.531(11) . ?
N1_11 C1_11 1.336(7) . ?
N1_11 C6_11 1.440(7) . ?
N2_11 C3_11 1.320(8) . ?
N2_11 C18_11 1.437(7) . ?
C1_11 C2_11 1.389(8) . ?
C1_11 C4_11 1.516(8) . ?
C2_11 C3_11 1.406(8) . ?
C3_11 C5_11 1.519(8) . ?
C6_11 C7_11 1.389(8) . ?
C6_11 C11_11 1.413(8) . ?
C7_11 C8_11 1.394(8) . ?
C7_11 C12_11 1.526(8) . ?
C8_11 C9_11 1.380(9) . ?
C9_11 C10_11 1.386(9) . ?
C10_11 C11_11 1.390(8) . ?
C11_11 C15_11 1.525(8) . ?
C12_11 C14_11 1.517(9) . ?
C12_11 C13_11 1.529(9) . ?
C15_11 C16_11 1.525(8) . ?
C15_11 C17_11 1.540(9) . ?
C18_11 C19_11 1.394(10) . ?
C18_11 C23_11 1.409(8) . ?
C19_11 C20_11 1.396(9) . ?
C19_11 C24_11 1.533(11) . ?
C20_11 C21_11 1.374(12) . ?
C21_11 C22_11 1.381(11) . ?
C22_11 C23_11 1.386(8) . ?
C23_11 C27_11 1.510(9) . ?
C24_11 C26_11 1.505(18) . ?
C24_11 C25_11 1.565(14) . ?
C27_11 C29_11 1.537(10) . ?
C27_11 C28_11 1.538(9) . ?
N1_12 C1_12 1.323(7) . ?
N1_12 C6_12 1.444(7) . ?
N2_12 C3_12 1.326(7) . ?
N2_12 C18_12 1.436(6) . ?
C1_12 C2_12 1.410(8) . ?
C1_12 C5_12 1.516(7) . ?
C2_12 C3_12 1.397(8) . ?
C3_12 C4_12 1.504(8) . ?
C6_12 C11_12 1.392(8) . ?
C6_12 C7_12 1.424(8) . ?
C7_12 C8_12 1.374(8) . ?
C7_12 C12_12 1.519(8) . ?
C8_12 C9_12 1.381(9) . ?
C9_12 C10_12 1.390(10) . ?
C10_12 C11_12 1.394(8) . ?
C11_12 C15_12 1.534(8) . ?
C12_12 C14_12 1.524(10) . ?
C12_12 C13_12 1.530(9) . ?
C15_12 C16_12 1.522(9) . ?
C15_12 C17_12 1.532(9) . ?
C18_12 C23_12 1.385(8) . ?
C18_12 C19_12 1.417(8) . ?
C19_12 C20_12 1.402(8) . ?
C19_12 C24_12 1.518(8) . ?
C20_12 C21_12 1.364(9) . ?
C21_12 C22_12 1.385(9) . ?
C22_12 C23_12 1.412(7) . ?
C23_12 C27_12 1.519(8) . ?
C24_12 C25_12 1.532(11) . ?
C24_12 C26_12 1.540(11) . ?
C27_12 C28_12 1.526(8) . ?
C27_12 C29_12 1.532(8) . ?
C1_13 C6_13 1.363(9) . ?
C1_13 C2_13 1.383(10) . ?
C1_13 C7_13 1.536(14) . ?
C2_13 C3_13 1.354(10) . ?
C3_13 C4_13 1.385(11) . ?
C4_13 C5_13 1.371(11) . ?
C5_13 C6_13 1.382(10) . ?
C1_14 C6_14 1.384(10) . ?
C1_14 C2_14 1.401(10) . ?
C1_14 C7_14 1.453(16) . ?
C2_14 C3_14 1.375(10) . ?
C3_14 C4_14 1.376(10) . ?
C4_14 C5_14 1.388(10) . ?
C5_14 C6_14 1.354(10) . ?
C1_15 C2_15 1.355(9) . ?
C1_15 C6_15 1.376(9) . ?
C1_15 C7_15 1.477(12) . ?
C2_15 C3_15 1.377(10) . ?
C3_15 C4_15 1.371(10) . ?
C4_15 C5_15 1.384(10) . ?
C5_15 C6_15 1.377(9) . ?
C1_16 C2_16 1.379(11) . ?
C1_16 C6_16 1.381(12) . ?
C1_16 C7_16 1.57(4) . ?
C2_16 C3_16 1.376(11) . ?
C3_16 C4_16 1.378(11) . ?
C4_16 C5_16 1.377(11) . ?
C5_16 C6_16 1.377(11) . ?
C1_17 C6_17 1.331(10) . ?
C1_17 C2_17 1.380(11) . ?
C1_17 C7_17 1.51(2) . ?
C2_17 C3_17 1.363(11) . ?
C3_17 C4_17 1.369(11) . ?
C4_17 C5_17 1.378(11) . ?
C5_17 C6_17 1.395(11) . ?
C1_18 C6_18 1.364(12) . ?
C1_18 C2_18 1.380(12) . ?
C1_18 C7_18 1.52(3) . ?
C2_18 C3_18 1.368(12) . ?
C3_18 C4_18 1.375(12) . ?
C4_18 C5_18 1.383(12) . ?
C5_18 C6_18 1.373(12) . ?
C1_19 C2_19 1.345(10) . ?
C1_19 C6_19 1.385(9) . ?
C1_19 C7_19 1.392(14) . ?
C2_19 C3_19 1.383(11) . ?
C3_19 C4_19 1.375(11) . ?
C4_19 C5_19 1.374(11) . ?
C5_19 C6_19 1.378(11) . ?
C1_20 C6_20 1.375(12) . ?
C1_20 C2_20 1.376(12) . ?
C1_20 C7_20 1.62(5) . ?
C2_20 C3_20 1.375(12) . ?
C3_20 C4_20 1.378(12) . ?
C4_20 C5_20 1.373(12) . ?
C5_20 C6_20 1.372(12) . ?
